data_4084126
loop_
_publ_author_name
'Endo, Hisayuki'
'Takeda, Nobuhiro'
'Unno, Masafumi'

_publ_section_title
;
 Synthesis and Properties of Phenylsilsesquioxanes with Ladder and
 Double-Decker Structures
;
_journal_issue 15
_journal_name_full Organometallics
_journal_page_first 4148
_journal_paper_doi 10.1021/om500010y
_journal_volume 33
_journal_year 2014
_chemical_formula_moiety 'C72 H60 O10 Si8, 0.5(C7H8)'
_chemical_formula_sum 'C75.5 H64 O10 Si8'
_chemical_formula_weight 1355.99
_space_group_IT_number 2
_symmetry_cell_setting triclinic
_symmetry_space_group_name_Hall '-P 1'
_symmetry_space_group_name_H-M 'P -1'
_atom_sites_solution_hydrogens geom
_atom_sites_solution_primary direct
_atom_sites_solution_secondary difmap
_audit_creation_method SHELXL-97
_cell_angle_alpha 90.768(4)
_cell_angle_beta 94.007(4)
_cell_angle_gamma 90.360(4)
_cell_formula_units_Z 4
_cell_length_a 10.7054(9)
_cell_length_b 13.9916(11)
_cell_length_c 47.955(4)
_cell_measurement_reflns_used 36268
_cell_measurement_temperature 180.1500
_cell_measurement_theta_max 25.6806
_cell_measurement_theta_min 1.9229
_cell_volume 7164.6(10)
_computing_cell_refinement 'CrystalClear (Rigaku Corp., 2000)'
_computing_data_collection 'CrystalClear (Rigaku Corp., 2000)'
_computing_data_reduction 'CrystalClear (Rigaku Corp., 2000)'
_computing_molecular_graphics 'Yadokari-XG 2009 (Wakita Nemoto et al., 2009)'
_computing_publication_material 'Yadokari-XG 2009 (Wakita,Nemoto et al., 2009)'
_computing_structure_refinement 'SHELXL-97 (Sheldrick, 1997)'
_computing_structure_solution 'SHELXS-97 (Sheldrick, 1990)'
_diffrn_ambient_temperature 180.1500
_diffrn_detector_area_resol_mean 10.0000
_diffrn_measured_fraction_theta_full 0.930
_diffrn_measured_fraction_theta_max 0.930
_diffrn_measurement_method dtprofit.ref
_diffrn_radiation_monochromator 'Graphite Monochromator'
_diffrn_radiation_source 'Rotating Anode'
_diffrn_radiation_type MoK\a
_diffrn_radiation_wavelength 0.71070
_diffrn_reflns_av_R_equivalents 0.0363
_diffrn_reflns_av_sigmaI/netI 0.0617
_diffrn_reflns_limit_h_max 12
_diffrn_reflns_limit_h_min -12
_diffrn_reflns_limit_k_max 16
_diffrn_reflns_limit_k_min -16
_diffrn_reflns_limit_l_max 58
_diffrn_reflns_limit_l_min -58
_diffrn_reflns_number 47636
_diffrn_reflns_theta_full 25.50
_diffrn_reflns_theta_max 25.50
_diffrn_reflns_theta_min 1.92
_exptl_absorpt_coefficient_mu 0.207
_exptl_absorpt_correction_T_max 1.0000
_exptl_absorpt_correction_T_min 0.2821
_exptl_absorpt_correction_type multi-scan
_exptl_absorpt_process_details 'Jacobson, R. (1998) Private communication'
_exptl_crystal_colour Colorless
_exptl_crystal_density_diffrn 1.257
_exptl_crystal_density_method 'not measured'
_exptl_crystal_description Prism
_exptl_crystal_F_000 2836
_exptl_crystal_size_max 0.3000
_exptl_crystal_size_mid 0.2000
_exptl_crystal_size_min 0.1000
_refine_diff_density_max 0.581
_refine_diff_density_min -0.671
_refine_diff_density_rms 0.075
_refine_ls_extinction_method none
_refine_ls_goodness_of_fit_ref 1.166
_refine_ls_matrix_type full
_refine_ls_number_parameters 1717
_refine_ls_number_reflns 24775
_refine_ls_number_restraints 0
_refine_ls_restrained_S_all 1.166
_refine_ls_R_factor_all 0.1018
_refine_ls_R_factor_gt 0.0929
_refine_ls_shift/su_max 0.000
_refine_ls_shift/su_mean 0.000
_refine_ls_structure_factor_coef Fsqd
_refine_ls_weighting_details 'calc w=1/[\s^2^(Fo^2^)+(0.0685P)^2^+19.0035P] where P=(Fo^2^+2Fc^2^)/3'
_refine_ls_weighting_scheme calc
_refine_ls_wR_factor_gt 0.2166
_refine_ls_wR_factor_ref 0.2228
_reflns_number_gt 22366
_reflns_number_total 24775
_reflns_threshold_expression >2sigma(I)
_cod_data_source_file om500010y_si_001.cif
_cod_data_source_block 2
_cod_depositor_comments
;
The following automatic conversions were performed:

'_exptl_absorpt_correction_type' value 'Multi-scan' changed to
'multi-scan' according to
/usr/data/users/saulius/crontab/automatic-downloads/rss-feeds/ACS/lib/dictionaries/cif_core.dic
dictionary named 'cif_core.dic' version 2.4.2 from 2011-04-26.

Automatic conversion script
Id: cif_fix_values 2281 2013-09-26 08:29:07Z andrius 

 Adding full bibliography for 4084125--4084127.cif.
;
_cod_original_cell_volume 7164.6(11)
_cod_original_formula_sum 'C75.50 H64 O10 Si8'
_cod_database_code 4084126

loop_
_symmetry_equiv_pos_as_xyz
'x, y, z'
'-x, -y, -z'

loop_
_atom_site_label
_atom_site_type_symbol
_atom_site_fract_x
_atom_site_fract_y
_atom_site_fract_z
_atom_site_U_iso_or_equiv
_atom_site_adp_type
_atom_site_occupancy
_atom_site_symmetry_multiplicity
_atom_site_calc_flag
_atom_site_refinement_flags
_atom_site_disorder_assembly
_atom_site_disorder_group
Si1 Si 0.52543(11) 0.79920(9) 0.16458(3) 0.0319(3) Uani 1 1 d . . .
O1 O 0.4805(3) 0.8808(2) 0.14233(7) 0.0369(8) Uani 1 1 d . . .
Si2 Si 0.47814(11) 0.99593(10) 0.13878(3) 0.0305(3) Uani 1 1 d . . .
O2 O 0.6173(3) 1.0391(2) 0.14577(7) 0.0348(7) Uani 1 1 d . . .
Si3 Si 0.76556(11) 1.03354(9) 0.14131(3) 0.0280(3) Uani 1 1 d . . .
O3 O 0.8258(3) 0.9466(2) 0.15983(7) 0.0353(7) Uani 1 1 d . . .
Si4 Si 0.80773(11) 0.85298(9) 0.17815(3) 0.0285(3) Uani 1 1 d . . .
O4 O 0.6604(3) 0.8279(2) 0.17944(7) 0.0362(8) Uani 1 1 d . . .
O5 O 0.5365(3) 0.7014(3) 0.14711(8) 0.0452(9) Uani 1 1 d . . .
Si5 Si 0.60157(12) 0.60749(10) 0.13487(3) 0.0358(3) Uani 1 1 d . . .
O6 O 0.7503(3) 0.6072(3) 0.14417(8) 0.0449(9) Uani 1 1 d . . .
Si6 Si 0.88411(12) 0.65105(10) 0.15642(3) 0.0342(3) Uani 1 1 d . . .
O7 O 0.8731(3) 0.7648(2) 0.16324(7) 0.0390(8) Uani 1 1 d . . .
O8 O 0.7868(3) 1.0101(2) 0.10918(7) 0.0355(7) Uani 1 1 d . . .
Si7 Si 0.75355(11) 1.02946(10) 0.07594(3) 0.0305(3) Uani 1 1 d . . .
O9 O 0.6034(3) 1.0413(3) 0.07047(7) 0.0383(8) Uani 1 1 d . . .
Si8 Si 0.45565(11) 1.04589(10) 0.07514(3) 0.0325(3) Uani 1 1 d . . .
O10 O 0.4300(3) 1.0171(3) 0.10671(7) 0.0411(8) Uani 1 1 d . . .
C1 C 0.4179(4) 0.7855(3) 0.19255(11) 0.0366(11) Uani 1 1 d . . .
C2 C 0.4579(7) 0.7480(6) 0.21773(15) 0.072(2) Uani 1 1 d . . .
H1 H 0.5418 0.7262 0.2200 0.086 Uiso 1 1 calc R . .
C3 C 0.3851(9) 0.7400(7) 0.23972(19) 0.095(3) Uani 1 1 d . . .
H2 H 0.4173 0.7111 0.2565 0.114 Uiso 1 1 calc R . .
C4 C 0.2645(8) 0.7741(5) 0.23746(19) 0.084(3) Uani 1 1 d . . .
H3 H 0.2132 0.7704 0.2528 0.101 Uiso 1 1 calc R . .
C5 C 0.2205(7) 0.8125(6) 0.2133(2) 0.089(3) Uani 1 1 d . . .
H4 H 0.1371 0.8356 0.2116 0.107 Uiso 1 1 calc R . .
C6 C 0.2951(6) 0.8194(5) 0.19051(17) 0.071(2) Uani 1 1 d . . .
H5 H 0.2621 0.8471 0.1736 0.086 Uiso 1 1 calc R . .
C7 C 0.3731(4) 1.0502(4) 0.16323(11) 0.0373(11) Uani 1 1 d . . .
C8 C 0.2439(6) 1.0558(6) 0.15690(14) 0.071(2) Uani 1 1 d . . .
H6 H 0.2100 1.0379 0.1387 0.085 Uiso 1 1 calc R . .
C9 C 0.1653(7) 1.0868(7) 0.17643(19) 0.094(3) Uani 1 1 d . . .
H7 H 0.0776 1.0889 0.1719 0.112 Uiso 1 1 calc R . .
C10 C 0.2136(8) 1.1148(6) 0.20280(17) 0.079(2) Uani 1 1 d . . .
H8 H 0.1591 1.1356 0.2164 0.095 Uiso 1 1 calc R . .
C11 C 0.3373(7) 1.1126(5) 0.20908(14) 0.0652(19) Uani 1 1 d . . .
H9 H 0.3702 1.1338 0.2270 0.078 Uiso 1 1 calc R . .
C12 C 0.4185(6) 1.0797(4) 0.18970(12) 0.0466(13) Uani 1 1 d . . .
H10 H 0.5059 1.0775 0.1947 0.056 Uiso 1 1 calc R . .
C13 C 0.8395(4) 1.1484(3) 0.15326(10) 0.0349(11) Uani 1 1 d . . .
C14 C 0.8156(5) 1.1853(4) 0.17959(13) 0.0498(14) Uani 1 1 d . . .
H11 H 0.7604 1.1519 0.1908 0.060 Uiso 1 1 calc R . .
C15 C 0.8716(6) 1.2704(5) 0.18971(16) 0.0643(18) Uani 1 1 d . . .
H12 H 0.8550 1.2945 0.2077 0.077 Uiso 1 1 calc R . .
C16 C 0.9502(6) 1.3186(5) 0.17358(17) 0.0632(18) Uani 1 1 d . . .
H13 H 0.9879 1.3768 0.1804 0.076 Uiso 1 1 calc R . .
C17 C 0.9755(7) 1.2846(5) 0.14777(16) 0.069(2) Uani 1 1 d . . .
H14 H 1.0308 1.3186 0.1368 0.083 Uiso 1 1 calc R . .
C18 C 0.9194(6) 1.1995(4) 0.13771(12) 0.0529(15) Uani 1 1 d . . .
H15 H 0.9368 1.1762 0.1197 0.063 Uiso 1 1 calc R . .
C19 C 0.8770(4) 0.8761(4) 0.21413(9) 0.0337(10) Uani 1 1 d . . .
C20 C 0.9242(5) 0.9650(4) 0.22214(12) 0.0472(13) Uani 1 1 d . . .
H16 H 0.9237 1.0146 0.2088 0.057 Uiso 1 1 calc R . .
C21 C 0.9720(6) 0.9833(5) 0.24912(12) 0.0591(16) Uani 1 1 d . . .
H17 H 1.0039 1.0452 0.2541 0.071 Uiso 1 1 calc R . .
C22 C 0.9739(6) 0.9128(5) 0.26880(12) 0.0589(16) Uani 1 1 d . . .
H18 H 1.0073 0.9257 0.2874 0.071 Uiso 1 1 calc R . .
C23 C 0.9276(6) 0.8244(5) 0.26159(12) 0.0581(16) Uani 1 1 d . . .
H19 H 0.9282 0.7757 0.2752 0.070 Uiso 1 1 calc R . .
C24 C 0.8794(5) 0.8052(4) 0.23435(11) 0.0455(13) Uani 1 1 d . . .
H20 H 0.8479 0.7432 0.2295 0.055 Uiso 1 1 calc R . .
C25 C 0.5771(4) 0.6101(4) 0.09592(11) 0.0397(12) Uani 1 1 d . . .
C26 C 0.5899(7) 0.5276(5) 0.08035(14) 0.0654(18) Uani 1 1 d . . .
H21 H 0.6116 0.4700 0.0897 0.078 Uiso 1 1 calc R . .
C27 C 0.5719(8) 0.5265(7) 0.05152(14) 0.081(2) Uani 1 1 d . . .
H22 H 0.5836 0.4696 0.0410 0.098 Uiso 1 1 calc R . .
C28 C 0.5361(7) 0.6110(7) 0.03838(16) 0.080(2) Uani 1 1 d . . .
H23 H 0.5217 0.6114 0.0186 0.096 Uiso 1 1 calc R . .
C29 C 0.5215(9) 0.6926(7) 0.05311(18) 0.096(3) Uani 1 1 d . . .
H24 H 0.4982 0.7500 0.0438 0.115 Uiso 1 1 calc R . .
C30 C 0.5413(7) 0.6916(6) 0.08228(16) 0.072(2) Uani 1 1 d . . .
H25 H 0.5296 0.7485 0.0928 0.086 Uiso 1 1 calc R . .
C31 C 0.5256(5) 0.4996(3) 0.14858(10) 0.0345(10) Uani 1 1 d . . .
C32 C 0.5844(5) 0.4098(4) 0.15006(11) 0.0449(13) Uani 1 1 d . . .
H26 H 0.6694 0.4047 0.1458 0.054 Uiso 1 1 calc R . .
C33 C 0.5216(6) 0.3302(4) 0.15749(12) 0.0526(15) Uani 1 1 d . . .
H27 H 0.5639 0.2707 0.1585 0.063 Uiso 1 1 calc R . .
C34 C 0.3975(6) 0.3344(4) 0.16353(11) 0.0515(14) Uani 1 1 d . . .
H28 H 0.3541 0.2779 0.1681 0.062 Uiso 1 1 calc R . .
C35 C 0.3366(6) 0.4218(4) 0.16281(12) 0.0494(14) Uani 1 1 d . . .
H29 H 0.2521 0.4259 0.1675 0.059 Uiso 1 1 calc R . .
C36 C 0.3999(5) 0.5030(4) 0.15518(11) 0.0430(12) Uani 1 1 d . . .
H30 H 0.3572 0.5623 0.1544 0.052 Uiso 1 1 calc R . .
C37 C 0.9290(5) 0.5864(4) 0.18938(11) 0.0389(11) Uani 1 1 d . . .
C38 C 0.8412(6) 0.5461(4) 0.20563(12) 0.0497(14) Uani 1 1 d . . .
H31 H 0.7550 0.5488 0.1995 0.060 Uiso 1 1 calc R . .
C39 C 0.8761(7) 0.5022(5) 0.23055(14) 0.0668(19) Uani 1 1 d . . .
H32 H 0.8142 0.4755 0.2415 0.080 Uiso 1 1 calc R . .
C40 C 1.0009(9) 0.4972(6) 0.23948(15) 0.082(2) Uani 1 1 d . . .
H33 H 1.0253 0.4683 0.2568 0.098 Uiso 1 1 calc R . .
C41 C 1.0896(7) 0.5339(6) 0.22343(16) 0.076(2) Uani 1 1 d . . .
H34 H 1.1756 0.5282 0.2294 0.091 Uiso 1 1 calc R . .
C42 C 1.0559(6) 0.5794(5) 0.19839(13) 0.0543(15) Uani 1 1 d . . .
H35 H 1.1184 0.6055 0.1875 0.065 Uiso 1 1 calc R . .
C43 C 1.0051(5) 0.6384(4) 0.13083(10) 0.0390(11) Uani 1 1 d . . .
C44 C 1.0223(6) 0.5505(5) 0.11756(13) 0.0545(15) Uani 1 1 d . . .
H36 H 0.9660 0.4992 0.1202 0.065 Uiso 1 1 calc R . .
C45 C 1.1215(6) 0.5370(6) 0.10044(15) 0.070(2) Uani 1 1 d . . .
H37 H 1.1331 0.4765 0.0918 0.084 Uiso 1 1 calc R . .
C46 C 1.2014(6) 0.6108(7) 0.09615(15) 0.076(2) Uani 1 1 d . . .
H38 H 1.2688 0.6015 0.0845 0.091 Uiso 1 1 calc R . .
C47 C 1.1852(7) 0.6980(6) 0.10849(15) 0.071(2) Uani 1 1 d . . .
H39 H 1.2406 0.7493 0.1052 0.085 Uiso 1 1 calc R . .
C48 C 1.0877(6) 0.7121(5) 0.12582(14) 0.0598(16) Uani 1 1 d . . .
H40 H 1.0776 0.7729 0.1343 0.072 Uiso 1 1 calc R . .
C49 C 0.8063(4) 0.9260(4) 0.05597(11) 0.0375(11) Uani 1 1 d . . .
C50 C 0.8275(6) 0.8367(4) 0.06787(14) 0.0550(15) Uani 1 1 d . . .
H41 H 0.8192 0.8288 0.0873 0.066 Uiso 1 1 calc R . .
C51 C 0.8605(7) 0.7592(5) 0.05164(18) 0.073(2) Uani 1 1 d . . .
H42 H 0.8742 0.6987 0.0600 0.087 Uiso 1 1 calc R . .
C52 C 0.8735(6) 0.7696(5) 0.02347(15) 0.0643(18) Uani 1 1 d . . .
H43 H 0.8945 0.7162 0.0123 0.077 Uiso 1 1 calc R . .
C53 C 0.8557(6) 0.8585(5) 0.01155(13) 0.0607(17) Uani 1 1 d . . .
H44 H 0.8674 0.8668 -0.0077 0.073 Uiso 1 1 calc R . .
C54 C 0.8214(6) 0.9347(5) 0.02752(12) 0.0521(15) Uani 1 1 d . . .
H45 H 0.8076 0.9949 0.0190 0.062 Uiso 1 1 calc R . .
C55 C 0.8326(5) 1.1406(4) 0.06608(10) 0.0365(11) Uani 1 1 d . . .
C56 C 0.9609(5) 1.1395(4) 0.06199(11) 0.0429(12) Uani 1 1 d . . .
H46 H 1.0030 1.0799 0.0621 0.051 Uiso 1 1 calc R . .
C57 C 1.0284(6) 1.2217(5) 0.05787(12) 0.0524(15) Uani 1 1 d . . .
H47 H 1.1156 1.2190 0.0555 0.063 Uiso 1 1 calc R . .
C58 C 0.9674(7) 1.3072(5) 0.05724(15) 0.0659(18) Uani 1 1 d . . .
H48 H 1.0126 1.3642 0.0541 0.079 Uiso 1 1 calc R . .
C59 C 0.8412(7) 1.3118(5) 0.06103(16) 0.0686(19) Uani 1 1 d . . .
H49 H 0.8003 1.3719 0.0606 0.082 Uiso 1 1 calc R . .
C60 C 0.7731(5) 1.2289(4) 0.06551(12) 0.0472(13) Uani 1 1 d . . .
H50 H 0.6861 1.2326 0.0682 0.057 Uiso 1 1 calc R . .
C61 C 0.3709(4) 0.9599(4) 0.05103(10) 0.0361(11) Uani 1 1 d . . .
C62 C 0.2538(6) 0.9270(6) 0.05688(14) 0.0657(19) Uani 1 1 d . . .
H51 H 0.2198 0.9469 0.0738 0.079 Uiso 1 1 calc R . .
C63 C 0.1841(7) 0.8655(7) 0.03871(17) 0.086(3) Uani 1 1 d . . .
H52 H 0.1031 0.8449 0.0430 0.104 Uiso 1 1 calc R . .
C64 C 0.2336(6) 0.8349(5) 0.01446(14) 0.0590(17) Uani 1 1 d . . .
H53 H 0.1869 0.7924 0.0020 0.071 Uiso 1 1 calc R . .
C65 C 0.3504(6) 0.8655(5) 0.00811(13) 0.0578(16) Uani 1 1 d . . .
H54 H 0.3845 0.8445 -0.0087 0.069 Uiso 1 1 calc R . .
C66 C 0.4183(5) 0.9274(4) 0.02639(11) 0.0457(13) Uani 1 1 d . . .
H55 H 0.4992 0.9480 0.0219 0.055 Uiso 1 1 calc R . .
C67 C 0.4009(4) 1.1700(4) 0.06917(10) 0.0355(11) Uani 1 1 d . . .
C68 C 0.3867(6) 1.2332(4) 0.09116(11) 0.0507(14) Uani 1 1 d . . .
H56 H 0.4007 1.2115 0.1098 0.061 Uiso 1 1 calc R . .
C69 C 0.3526(7) 1.3275(5) 0.08663(14) 0.0629(17) Uani 1 1 d . . .
H57 H 0.3431 1.3697 0.1020 0.075 Uiso 1 1 calc R . .
C70 C 0.3327(6) 1.3595(4) 0.05969(13) 0.0532(15) Uani 1 1 d . . .
H58 H 0.3098 1.4242 0.0565 0.064 Uiso 1 1 calc R . .
C71 C 0.3455(5) 1.2994(4) 0.03747(12) 0.0482(14) Uani 1 1 d . . .
H59 H 0.3309 1.3219 0.0189 0.058 Uiso 1 1 calc R . .
C72 C 0.3799(5) 1.2051(4) 0.04207(11) 0.0411(12) Uani 1 1 d . . .
H60 H 0.3894 1.1636 0.0265 0.049 Uiso 1 1 calc R . .
Si9 Si 0.70295(11) 0.33551(9) 0.32128(3) 0.0299(3) Uani 1 1 d . . .
O11 O 0.6851(3) 0.4299(2) 0.34030(7) 0.0354(7) Uani 1 1 d . . .
Si10 Si 0.74416(11) 0.51925(10) 0.35847(3) 0.0304(3) Uani 1 1 d . . .
O12 O 0.8923(3) 0.5266(2) 0.35456(7) 0.0360(7) Uani 1 1 d . . .
Si11 Si 1.02884(11) 0.48040(10) 0.36290(3) 0.0318(3) Uani 1 1 d . . .
O13 O 1.0208(3) 0.3661(3) 0.35939(7) 0.0388(8) Uani 1 1 d . . .
Si12 Si 0.98316(11) 0.28509(10) 0.33571(3) 0.0331(3) Uani 1 1 d . . .
O14 O 0.8486(3) 0.3114(3) 0.32022(8) 0.0400(8) Uani 1 1 d . . .
O15 O 0.6346(3) 0.2477(3) 0.33556(8) 0.0401(8) Uani 1 1 d . . .
Si13 Si 0.62424(12) 0.13404(10) 0.34236(3) 0.0346(3) Uani 1 1 d . . .
O16 O 0.7590(3) 0.0932(3) 0.35418(8) 0.0456(9) Uani 1 1 d . . .
Si14 Si 0.90657(12) 0.09310(10) 0.36414(3) 0.0369(3) Uani 1 1 d . . .
O17 O 0.9747(3) 0.1852(3) 0.35190(9) 0.0486(10) Uani 1 1 d . . .
O18 O 0.7195(3) 0.5002(2) 0.39062(7) 0.0352(7) Uani 1 1 d . . .
Si15 Si 0.74757(11) 0.52198(10) 0.42394(3) 0.0309(3) Uani 1 1 d . . .
O19 O 0.8972(3) 0.5363(3) 0.43071(7) 0.0399(8) Uani 1 1 d . . .
Si16 Si 1.04545(12) 0.53846(10) 0.42643(3) 0.0331(3) Uani 1 1 d . . .
O20 O 1.0720(3) 0.5057(3) 0.39501(7) 0.0444(9) Uani 1 1 d . . .
C73 C 0.6377(4) 0.3596(4) 0.28520(10) 0.0352(11) Uani 1 1 d . . .
C74 C 0.5885(6) 0.4489(5) 0.27843(11) 0.0536(15) Uani 1 1 d . . .
H61 H 0.5863 0.4968 0.2926 0.064 Uiso 1 1 calc R . .
C75 C 0.5425(7) 0.4695(6) 0.25123(14) 0.073(2) Uani 1 1 d . . .
H62 H 0.5083 0.5306 0.2471 0.088 Uiso 1 1 calc R . .
C76 C 0.5466(6) 0.4019(6) 0.23076(12) 0.0638(18) Uani 1 1 d . . .
H63 H 0.5162 0.4159 0.2122 0.077 Uiso 1 1 calc R . .
C77 C 0.5948(6) 0.3133(5) 0.23687(12) 0.0551(15) Uani 1 1 d . . .
H64 H 0.5977 0.2661 0.2225 0.066 Uiso 1 1 calc R . .
C78 C 0.6393(5) 0.2925(4) 0.26399(11) 0.0454(13) Uani 1 1 d . . .
H65 H 0.6716 0.2307 0.2680 0.054 Uiso 1 1 calc R . .
C79 C 0.6721(5) 0.6329(4) 0.34560(12) 0.0424(12) Uani 1 1 d . . .
C80 C 0.5884(7) 0.6836(5) 0.36081(15) 0.072(2) Uani 1 1 d . . .
H66 H 0.5682 0.6618 0.3786 0.086 Uiso 1 1 calc R . .
C81 C 0.5333(9) 0.7673(6) 0.34987(19) 0.088(3) Uani 1 1 d . . .
H67 H 0.4765 0.8024 0.3603 0.106 Uiso 1 1 calc R . .
C82 C 0.5620(8) 0.7983(5) 0.3240(2) 0.084(3) Uani 1 1 d . . .
H68 H 0.5238 0.8545 0.3166 0.100 Uiso 1 1 calc R . .
C83 C 0.6430(7) 0.7504(6) 0.30901(18) 0.075(2) Uani 1 1 d . . .
H69 H 0.6629 0.7734 0.2913 0.090 Uiso 1 1 calc R . .
C84 C 0.6992(6) 0.6651(5) 0.31960(15) 0.0603(17) Uani 1 1 d . . .
H70 H 0.7552 0.6304 0.3088 0.072 Uiso 1 1 calc R . .
C85 C 1.1422(5) 0.5289(4) 0.33984(11) 0.0421(12) Uani 1 1 d . . .
C86 C 1.1063(7) 0.5682(5) 0.31432(13) 0.0588(16) Uani 1 1 d . . .
H71 H 1.0198 0.5753 0.3089 0.071 Uiso 1 1 calc R . .
C87 C 1.1952(9) 0.5975(5) 0.29632(16) 0.080(3) Uani 1 1 d . . .
H72 H 1.1688 0.6257 0.2790 0.096 Uiso 1 1 calc R . .
C88 C 1.3192(9) 0.5863(7) 0.3033(2) 0.104(4) Uani 1 1 d . . .
H73 H 1.3799 0.6053 0.2909 0.125 Uiso 1 1 calc R . .
C89 C 1.3540(9) 0.5480(11) 0.3278(2) 0.145(6) Uani 1 1 d . . .
H74 H 1.4407 0.5395 0.3327 0.174 Uiso 1 1 calc R . .
C90 C 1.2693(6) 0.5206(8) 0.34615(18) 0.104(3) Uani 1 1 d . . .
H75 H 1.2985 0.4952 0.3637 0.125 Uiso 1 1 calc R . .
C91 C 1.0970(5) 0.2804(4) 0.30874(12) 0.0390(11) Uani 1 1 d . . .
C92 C 1.0589(7) 0.2787(6) 0.28080(15) 0.073(2) Uani 1 1 d . . .
H76 H 0.9722 0.2753 0.2751 0.087 Uiso 1 1 calc R . .
C93 C 1.1478(10) 0.2821(8) 0.26081(19) 0.109(4) Uani 1 1 d . . .
H77 H 1.1203 0.2821 0.2415 0.131 Uiso 1 1 calc R . .
C94 C 1.2704(9) 0.2854(6) 0.2681(2) 0.096(3) Uani 1 1 d . . .
H78 H 1.3292 0.2890 0.2542 0.115 Uiso 1 1 calc R . .
C95 C 1.3099(7) 0.2835(7) 0.2952(2) 0.093(3) Uani 1 1 d . . .
H79 H 1.3971 0.2838 0.3006 0.111 Uiso 1 1 calc R . .
C96 C 1.2250(6) 0.2812(7) 0.31536(18) 0.085(3) Uani 1 1 d . . .
H80 H 1.2550 0.2801 0.3345 0.102 Uiso 1 1 calc R . .
C97 C 0.5758(5) 0.0657(3) 0.31021(11) 0.0361(11) Uani 1 1 d . . .
C98 C 0.6638(5) 0.0297(4) 0.29265(13) 0.0500(14) Uani 1 1 d . . .
H81 H 0.7505 0.0369 0.2980 0.060 Uiso 1 1 calc R . .
C99 C 0.6265(7) -0.0167(5) 0.26736(13) 0.0595(16) Uani 1 1 d . . .
H82 H 0.6875 -0.0400 0.2555 0.071 Uiso 1 1 calc R . .
C100 C 0.5006(7) -0.0285(5) 0.25970(13) 0.0656(18) Uani 1 1 d . . .
H83 H 0.4749 -0.0606 0.2427 0.079 Uiso 1 1 calc R . .
C101 C 0.4114(6) 0.0064(5) 0.27683(14) 0.0652(18) Uani 1 1 d . . .
H84 H 0.3248 -0.0018 0.2716 0.078 Uiso 1 1 calc R . .
C102 C 0.4497(5) 0.0531(5) 0.30163(12) 0.0507(14) Uani 1 1 d . . .
H85 H 0.3881 0.0773 0.3131 0.061 Uiso 1 1 calc R . .
C103 C 0.5052(5) 0.1242(4) 0.36869(11) 0.0407(12) Uani 1 1 d . . .
C104 C 0.4342(6) 0.2016(5) 0.37599(13) 0.0565(15) Uani 1 1 d . . .
H86 H 0.4513 0.2629 0.3688 0.068 Uiso 1 1 calc R . .
C105 C 0.3373(7) 0.1903(7) 0.39387(15) 0.076(2) Uani 1 1 d . . .
H87 H 0.2889 0.2441 0.3986 0.092 Uiso 1 1 calc R . .
C106 C 0.3117(6) 0.1025(7) 0.40454(14) 0.070(2) Uani 1 1 d . . .
H88 H 0.2448 0.0949 0.4163 0.085 Uiso 1 1 calc R . .
C107 C 0.3835(7) 0.0259(6) 0.39802(14) 0.0681(19) Uani 1 1 d . . .
H89 H 0.3682 -0.0350 0.4057 0.082 Uiso 1 1 calc R . .
C108 C 0.4780(6) 0.0372(5) 0.38029(13) 0.0563(15) Uani 1 1 d . . .
H90 H 0.5265 -0.0169 0.3758 0.068 Uiso 1 1 calc R . .
C109 C 0.9841(5) -0.0151(4) 0.35087(10) 0.0380(11) Uani 1 1 d . . .
C110 C 0.9234(5) -0.1042(4) 0.34837(11) 0.0460(13) Uani 1 1 d . . .
H91 H 0.8373 -0.1096 0.3518 0.055 Uiso 1 1 calc R . .
C111 C 0.9899(6) -0.1850(4) 0.34086(12) 0.0505(14) Uani 1 1 d . . .
H92 H 0.9487 -0.2453 0.3392 0.061 Uiso 1 1 calc R . .
C112 C 1.1146(6) -0.1779(4) 0.33589(12) 0.0542(15) Uani 1 1 d . . .
H93 H 1.1592 -0.2335 0.3310 0.065 Uiso 1 1 calc R . .
C113 C 1.1750(6) -0.0908(4) 0.33796(12) 0.0490(13) Uani 1 1 d . . .
H94 H 1.2609 -0.0856 0.3344 0.059 Uiso 1 1 calc R . .
C114 C 1.1094(5) -0.0113(4) 0.34528(11) 0.0437(12) Uani 1 1 d . . .
H95 H 1.1516 0.0487 0.3466 0.052 Uiso 1 1 calc R . .
C115 C 0.9265(5) 0.0997(4) 0.40279(12) 0.0419(12) Uani 1 1 d . . .
C116 C 0.9119(7) 0.0184(5) 0.41861(13) 0.0658(18) Uani 1 1 d . . .
H96 H 0.8899 -0.0406 0.4095 0.079 Uiso 1 1 calc R . .
C117 C 0.9290(8) 0.0224(7) 0.44777(15) 0.081(2) Uani 1 1 d . . .
H97 H 0.9167 -0.0332 0.4584 0.097 Uiso 1 1 calc R . .
C118 C 0.9639(8) 0.1077(8) 0.46092(16) 0.088(3) Uani 1 1 d . . .
H98 H 0.9770 0.1110 0.4807 0.105 Uiso 1 1 calc R . .
C119 C 0.9795(10) 0.1870(8) 0.44538(19) 0.105(3) Uani 1 1 d . . .
H99 H 1.0017 0.2458 0.4546 0.126 Uiso 1 1 calc R . .
C120 C 0.9638(8) 0.1837(6) 0.41653(16) 0.077(2) Uani 1 1 d . . .
H100 H 0.9787 0.2394 0.4061 0.093 Uiso 1 1 calc R . .
C121 C 0.6662(4) 0.6337(4) 0.43269(9) 0.0343(10) Uani 1 1 d . . .
C122 C 0.5389(5) 0.6325(4) 0.43656(11) 0.0442(12) Uani 1 1 d . . .
H101 H 0.4956 0.5730 0.4365 0.053 Uiso 1 1 calc R . .
C123 C 0.4730(6) 0.7166(5) 0.44055(14) 0.0572(16) Uani 1 1 d . . .
H102 H 0.3858 0.7143 0.4431 0.069 Uiso 1 1 calc R . .
C124 C 0.5338(7) 0.8015(5) 0.44085(16) 0.0673(18) Uani 1 1 d . . .
H103 H 0.4890 0.8588 0.4436 0.081 Uiso 1 1 calc R . .
C125 C 0.6606(7) 0.8060(5) 0.43714(16) 0.0675(18) Uani 1 1 d . . .
H104 H 0.7022 0.8661 0.4373 0.081 Uiso 1 1 calc R . .
C126 C 0.7268(5) 0.7229(4) 0.43322(13) 0.0501(14) Uani 1 1 d . . .
H105 H 0.8140 0.7263 0.4309 0.060 Uiso 1 1 calc R . .
C127 C 0.6921(4) 0.4196(4) 0.44382(11) 0.0393(12) Uani 1 1 d . . .
C128 C 0.6751(6) 0.4312(5) 0.47225(12) 0.0518(14) Uani 1 1 d . . .
H106 H 0.6867 0.4926 0.4808 0.062 Uiso 1 1 calc R . .
C129 C 0.6415(6) 0.3546(5) 0.48817(13) 0.0589(17) Uani 1 1 d . . .
H107 H 0.6306 0.3637 0.5075 0.071 Uiso 1 1 calc R . .
C130 C 0.6243(6) 0.2674(5) 0.47637(16) 0.0657(19) Uani 1 1 d . . .
H108 H 0.6023 0.2149 0.4874 0.079 Uiso 1 1 calc R . .
C131 C 0.6385(7) 0.2540(5) 0.44854(18) 0.074(2) Uani 1 1 d . . .
H109 H 0.6254 0.1922 0.4404 0.089 Uiso 1 1 calc R . .
C132 C 0.6717(6) 0.3294(4) 0.43190(14) 0.0560(15) Uani 1 1 d . . .
H110 H 0.6804 0.3193 0.4125 0.067 Uiso 1 1 calc R . .
C133 C 1.1013(4) 0.6633(4) 0.43176(10) 0.0368(11) Uani 1 1 d . . .
C134 C 1.1241(5) 0.7018(4) 0.45861(11) 0.0403(12) Uani 1 1 d . . .
H111 H 1.1156 0.6623 0.4743 0.048 Uiso 1 1 calc R . .
C135 C 1.1589(5) 0.7966(4) 0.46269(13) 0.0487(13) Uani 1 1 d . . .
H112 H 1.1756 0.8214 0.4811 0.058 Uiso 1 1 calc R . .
C136 C 1.1694(6) 0.8548(4) 0.44026(14) 0.0547(15) Uani 1 1 d . . .
H113 H 1.1932 0.9198 0.4433 0.066 Uiso 1 1 calc R . .
C137 C 1.1459(7) 0.8202(5) 0.41348(13) 0.0596(16) Uani 1 1 d . . .
H114 H 1.1516 0.8611 0.3980 0.072 Uiso 1 1 calc R . .
C138 C 1.1137(6) 0.7247(5) 0.40944(12) 0.0528(15) Uani 1 1 d . . .
H115 H 1.0997 0.7003 0.3909 0.063 Uiso 1 1 calc R . .
C139 C 1.1287(4) 0.4546(4) 0.45106(10) 0.0368(11) Uani 1 1 d . . .
C140 C 1.0795(5) 0.4231(4) 0.47532(11) 0.0443(12) Uani 1 1 d . . .
H116 H 0.9984 0.4431 0.4797 0.053 Uiso 1 1 calc R . .
C141 C 1.1476(6) 0.3628(4) 0.49326(13) 0.0540(15) Uani 1 1 d . . .
H117 H 1.1130 0.3420 0.5099 0.065 Uiso 1 1 calc R . .
C142 C 1.2640(7) 0.3332(5) 0.48722(13) 0.0616(17) Uani 1 1 d . . .
H118 H 1.3101 0.2922 0.4997 0.074 Uiso 1 1 calc R . .
C143 C 1.3147(7) 0.3622(6) 0.46334(16) 0.077(2) Uani 1 1 d . . .
H119 H 1.3949 0.3403 0.4589 0.093 Uiso 1 1 calc R . .
C144 C 1.2474(6) 0.4246(5) 0.44545(14) 0.0600(17) Uani 1 1 d . . .
H120 H 1.2837 0.4466 0.4292 0.072 Uiso 1 1 calc R . .
C145 C 0.0915(14) 0.5316(12) 0.0053(3) 0.103(11) Uani 0.50 1 d PG A -1
C146 C 0.0104(14) 0.5552(10) 0.0257(2) 0.089(8) Uani 0.50 1 d PG A -1
H121 H 0.0401 0.5915 0.0417 0.107 Uiso 0.50 1 calc PR A -1
C147 C -0.1142(14) 0.5259(11) 0.0226(2) 0.099(8) Uani 0.50 1 d PG A -1
H122 H -0.1696 0.5421 0.0366 0.118 Uiso 0.50 1 calc PR A -1
C148 C -0.1576(15) 0.4729(12) -0.0008(2) 0.091(8) Uani 0.50 1 d PG A -1
H123 H -0.2428 0.4528 -0.0029 0.109 Uiso 0.50 1 calc PR A -1
C149 C -0.0765(17) 0.4492(11) -0.0212(2) 0.20(3) Uani 0.50 1 d PG A -1
H124 H -0.1062 0.4130 -0.0372 0.240 Uiso 0.50 1 calc PR A -1
C150 C 0.0480(16) 0.4786(12) -0.0181(2) 0.15(2) Uani 0.50 1 d PG A -1
H125 H 0.1034 0.4624 -0.0321 0.186 Uiso 0.50 1 calc PR A -1
C151 C 0.2239(19) 0.5641(16) 0.0090(5) 0.098(7) Uani 0.50 1 d P A -1
H126 H 0.2691 0.5415 -0.0069 0.148 Uiso 0.50 1 calc PR A -1
H127 H 0.2629 0.5381 0.0264 0.148 Uiso 0.50 1 calc PR A -1
H128 H 0.2271 0.6341 0.0099 0.148 Uiso 0.50 1 calc PR A -1
C152 C 0.4078(17) 0.0257(14) 0.4957(3) 0.100(9) Uani 0.50 1 d PG A -1
C153 C 0.4851(16) 0.0445(13) 0.4743(3) 0.103(9) Uani 0.50 1 d PG A -1
H129 H 0.4531 0.0771 0.4581 0.123 Uiso 0.50 1 calc PR A -1
C154 C 0.6094(17) 0.0156(15) 0.4766(3) 0.094(8) Uani 0.50 1 d PG A -1
H130 H 0.6622 0.0285 0.4620 0.113 Uiso 0.50 1 calc PR A -1
C155 C 0.6562(18) -0.0321(16) 0.5003(3) 0.139(19) Uani 0.50 1 d PG A -1
H131 H 0.7412 -0.0519 0.5018 0.167 Uiso 0.50 1 calc PR A -1
C156 C 0.5789(18) -0.0509(15) 0.5217(3) 0.18(3) Uani 0.50 1 d PG A -1
H132 H 0.6109 -0.0835 0.5379 0.213 Uiso 0.50 1 calc PR A -1
C157 C 0.4546(18) -0.0220(15) 0.5194(3) 0.17(3) Uani 0.50 1 d PG A -1
H133 H 0.4018 -0.0349 0.5340 0.206 Uiso 0.50 1 calc PR A -1
C158 C 0.279(2) 0.0594(18) 0.4922(6) 0.116(9) Uani 0.50 1 d P A -1
H134 H 0.2348 0.0427 0.5086 0.174 Uiso 0.50 1 calc PR A -1
H135 H 0.2373 0.0291 0.4755 0.174 Uiso 0.50 1 calc PR A -1
H136 H 0.2795 0.1289 0.4900 0.174 Uiso 0.50 1 calc PR A -1

loop_
_atom_site_aniso_label
_atom_site_aniso_U_11
_atom_site_aniso_U_22
_atom_site_aniso_U_33
_atom_site_aniso_U_23
_atom_site_aniso_U_13
_atom_site_aniso_U_12
Si1 0.0231(6) 0.0282(7) 0.0442(7) -0.0022(6) 0.0020(5) 0.0028(5)
O1 0.0313(17) 0.041(2) 0.0376(18) -0.0010(16) -0.0021(14) 0.0031(14)
Si2 0.0223(6) 0.0388(7) 0.0306(6) 0.0020(6) 0.0020(5) 0.0047(5)
O2 0.0271(16) 0.0373(19) 0.0397(18) -0.0014(15) 0.0017(13) 0.0027(13)
Si3 0.0231(6) 0.0300(7) 0.0306(6) 0.0005(5) -0.0004(5) 0.0023(5)
O3 0.0299(17) 0.0364(19) 0.0388(18) 0.0032(15) -0.0034(13) 0.0027(13)
Si4 0.0230(6) 0.0299(7) 0.0322(6) -0.0016(5) 0.0001(5) 0.0050(5)
O4 0.0235(16) 0.0375(19) 0.0471(19) -0.0005(16) -0.0006(14) -0.0008(13)
O5 0.0352(19) 0.033(2) 0.068(2) -0.0113(18) 0.0076(17) 0.0060(15)
Si5 0.0293(7) 0.0310(7) 0.0467(8) -0.0081(6) 0.0008(6) 0.0025(5)
O6 0.0278(18) 0.044(2) 0.062(2) -0.0126(19) -0.0028(16) 0.0030(15)
Si6 0.0268(6) 0.0335(7) 0.0423(7) -0.0066(6) 0.0025(5) 0.0073(5)
O7 0.0340(18) 0.0328(19) 0.050(2) -0.0088(16) 0.0017(15) 0.0112(14)
O8 0.0348(18) 0.038(2) 0.0333(17) -0.0016(15) 0.0037(13) 0.0034(14)
Si7 0.0252(6) 0.0363(7) 0.0302(6) -0.0021(5) 0.0045(5) 0.0027(5)
O9 0.0242(17) 0.049(2) 0.0417(19) -0.0038(16) 0.0031(14) 0.0057(14)
Si8 0.0239(6) 0.0406(8) 0.0323(6) -0.0007(6) -0.0023(5) 0.0040(5)
O10 0.0265(17) 0.058(2) 0.0387(19) 0.0064(17) -0.0005(14) 0.0057(15)
C1 0.027(2) 0.027(2) 0.057(3) 0.002(2) 0.009(2) -0.0016(18)
C2 0.056(4) 0.090(6) 0.072(5) 0.025(4) 0.016(3) 0.006(4)
C3 0.088(6) 0.118(8) 0.084(6) 0.033(5) 0.033(5) 0.000(5)
C4 0.100(6) 0.059(5) 0.101(6) 0.015(4) 0.059(5) -0.001(4)
C5 0.046(4) 0.088(6) 0.139(8) 0.038(6) 0.049(4) 0.027(4)
C6 0.041(3) 0.081(5) 0.096(5) 0.040(4) 0.023(3) 0.022(3)
C7 0.029(2) 0.040(3) 0.044(3) 0.008(2) 0.010(2) 0.017(2)
C8 0.039(3) 0.121(7) 0.054(4) 0.017(4) 0.005(3) 0.026(4)
C9 0.048(4) 0.148(8) 0.090(6) 0.033(6) 0.030(4) 0.050(5)
C10 0.090(6) 0.078(5) 0.078(5) 0.016(4) 0.054(5) 0.040(4)
C11 0.088(5) 0.056(4) 0.055(4) -0.003(3) 0.035(4) 0.015(3)
C12 0.053(3) 0.040(3) 0.047(3) 0.002(3) 0.010(2) 0.004(2)
C13 0.033(2) 0.031(3) 0.039(3) -0.002(2) -0.005(2) 0.0074(19)
C14 0.033(3) 0.047(3) 0.070(4) -0.014(3) 0.010(3) 0.004(2)
C15 0.056(4) 0.055(4) 0.081(5) -0.032(4) 0.006(3) -0.001(3)
C16 0.059(4) 0.037(3) 0.092(5) -0.005(4) -0.008(4) -0.002(3)
C17 0.080(5) 0.047(4) 0.078(5) 0.002(4) -0.010(4) -0.025(3)
C18 0.065(4) 0.047(3) 0.045(3) 0.004(3) -0.007(3) -0.021(3)
C19 0.029(2) 0.044(3) 0.029(2) 0.000(2) 0.0034(18) 0.010(2)
C20 0.045(3) 0.052(4) 0.044(3) 0.004(3) -0.005(2) -0.007(2)
C21 0.068(4) 0.064(4) 0.043(3) -0.008(3) -0.011(3) -0.012(3)
C22 0.063(4) 0.077(5) 0.035(3) -0.010(3) -0.009(3) 0.003(3)
C23 0.073(4) 0.068(4) 0.033(3) 0.009(3) -0.003(3) 0.018(3)
C24 0.050(3) 0.044(3) 0.043(3) 0.000(3) 0.000(2) 0.009(2)
C25 0.030(2) 0.040(3) 0.050(3) 0.000(2) 0.007(2) -0.003(2)
C26 0.086(5) 0.062(4) 0.050(4) -0.003(3) 0.012(3) 0.000(3)
C27 0.109(6) 0.094(6) 0.043(4) -0.005(4) 0.023(4) -0.021(5)
C28 0.069(5) 0.120(7) 0.050(4) 0.014(5) -0.001(3) -0.019(5)
C29 0.126(8) 0.094(7) 0.067(5) 0.031(5) -0.004(5) 0.016(6)
C30 0.083(5) 0.063(5) 0.068(4) 0.013(4) -0.004(4) 0.005(4)
C31 0.040(3) 0.029(3) 0.034(2) -0.007(2) -0.003(2) 0.0038(19)
C32 0.049(3) 0.045(3) 0.040(3) -0.006(2) -0.005(2) 0.006(2)
C33 0.078(4) 0.032(3) 0.046(3) 0.001(3) -0.011(3) 0.006(3)
C34 0.070(4) 0.043(3) 0.039(3) 0.001(3) -0.007(3) -0.011(3)
C35 0.047(3) 0.052(4) 0.049(3) 0.000(3) 0.004(2) -0.004(3)
C36 0.043(3) 0.036(3) 0.050(3) 0.002(2) 0.004(2) 0.002(2)
C37 0.045(3) 0.030(3) 0.041(3) -0.002(2) 0.002(2) -0.003(2)
C38 0.055(3) 0.042(3) 0.052(3) -0.007(3) 0.007(3) -0.008(3)
C39 0.088(5) 0.057(4) 0.056(4) -0.001(3) 0.012(4) -0.022(4)
C40 0.119(7) 0.068(5) 0.055(4) 0.019(4) -0.020(4) -0.015(4)
C41 0.074(5) 0.084(5) 0.066(4) 0.015(4) -0.017(4) 0.001(4)
C42 0.045(3) 0.062(4) 0.055(3) 0.006(3) -0.007(3) 0.002(3)
C43 0.036(3) 0.045(3) 0.035(3) -0.005(2) 0.001(2) 0.012(2)
C44 0.050(3) 0.055(4) 0.059(4) -0.012(3) 0.011(3) 0.010(3)
C45 0.058(4) 0.083(5) 0.069(4) -0.030(4) 0.015(3) 0.022(4)
C46 0.045(4) 0.123(7) 0.062(4) -0.021(4) 0.016(3) 0.009(4)
C47 0.060(4) 0.084(5) 0.071(4) -0.002(4) 0.027(3) -0.005(4)
C48 0.057(4) 0.056(4) 0.068(4) -0.004(3) 0.023(3) -0.004(3)
C49 0.030(2) 0.042(3) 0.040(3) -0.006(2) 0.002(2) 0.002(2)
C50 0.061(4) 0.048(4) 0.058(4) -0.005(3) 0.017(3) 0.002(3)
C51 0.077(5) 0.043(4) 0.102(6) -0.011(4) 0.027(4) 0.007(3)
C52 0.056(4) 0.063(5) 0.074(4) -0.029(4) 0.008(3) 0.004(3)
C53 0.064(4) 0.074(5) 0.042(3) -0.020(3) -0.004(3) 0.020(3)
C54 0.056(3) 0.060(4) 0.040(3) -0.007(3) 0.003(2) 0.022(3)
C55 0.037(3) 0.046(3) 0.027(2) -0.002(2) 0.0053(19) 0.000(2)
C56 0.041(3) 0.046(3) 0.043(3) -0.005(2) 0.011(2) -0.001(2)
C57 0.046(3) 0.060(4) 0.053(3) 0.001(3) 0.011(3) -0.015(3)
C58 0.067(4) 0.055(4) 0.076(5) 0.009(4) 0.006(3) -0.016(3)
C59 0.075(5) 0.047(4) 0.084(5) 0.014(4) 0.001(4) 0.001(3)
C60 0.050(3) 0.038(3) 0.053(3) 0.003(3) 0.001(3) 0.003(2)
C61 0.036(3) 0.037(3) 0.035(2) 0.001(2) -0.005(2) 0.002(2)
C62 0.042(3) 0.097(6) 0.058(4) -0.021(4) 0.006(3) -0.020(3)
C63 0.062(5) 0.118(7) 0.076(5) -0.010(5) -0.007(4) -0.041(5)
C64 0.069(4) 0.049(4) 0.056(4) -0.006(3) -0.020(3) -0.012(3)
C65 0.062(4) 0.063(4) 0.047(3) -0.006(3) -0.009(3) 0.006(3)
C66 0.043(3) 0.050(3) 0.042(3) -0.001(3) -0.004(2) -0.002(2)
C67 0.029(2) 0.038(3) 0.039(3) 0.000(2) 0.0004(19) 0.0004(19)
C68 0.067(4) 0.049(4) 0.035(3) -0.002(3) -0.007(3) 0.011(3)
C69 0.081(5) 0.048(4) 0.058(4) -0.012(3) -0.009(3) 0.016(3)
C70 0.058(4) 0.036(3) 0.064(4) 0.002(3) -0.005(3) 0.006(3)
C71 0.042(3) 0.053(4) 0.050(3) 0.017(3) 0.001(2) 0.001(2)
C72 0.035(3) 0.049(3) 0.040(3) 0.004(2) 0.010(2) 0.006(2)
Si9 0.0220(6) 0.0335(7) 0.0334(6) -0.0006(5) -0.0019(5) -0.0035(5)
O11 0.0313(17) 0.040(2) 0.0342(17) -0.0019(15) -0.0041(13) -0.0024(14)
Si10 0.0261(6) 0.0335(7) 0.0311(6) -0.0008(5) -0.0013(5) -0.0007(5)
O12 0.0258(16) 0.042(2) 0.0396(18) -0.0011(16) 0.0001(13) -0.0001(14)
Si11 0.0218(6) 0.0438(8) 0.0297(6) -0.0025(6) 0.0024(5) -0.0059(5)
O13 0.0309(17) 0.043(2) 0.0424(19) -0.0005(16) -0.0012(14) -0.0040(14)
Si12 0.0209(6) 0.0325(7) 0.0456(7) 0.0033(6) 0.0001(5) -0.0023(5)
O14 0.0210(16) 0.047(2) 0.052(2) -0.0017(17) -0.0020(14) 0.0011(14)
O15 0.0311(18) 0.039(2) 0.050(2) 0.0035(17) 0.0021(15) -0.0062(14)
Si13 0.0246(6) 0.0367(8) 0.0425(7) 0.0043(6) 0.0017(5) -0.0065(5)
O16 0.0231(17) 0.053(2) 0.060(2) 0.0121(19) -0.0027(15) -0.0025(15)
Si14 0.0291(7) 0.0351(7) 0.0459(8) 0.0065(6) -0.0022(6) -0.0035(5)
O17 0.038(2) 0.038(2) 0.069(3) 0.0162(19) -0.0007(17) -0.0056(15)
O18 0.0317(17) 0.042(2) 0.0320(17) -0.0033(15) 0.0055(13) 0.0027(14)
Si15 0.0245(6) 0.0374(7) 0.0311(6) -0.0014(6) 0.0039(5) -0.0004(5)
O19 0.0255(17) 0.049(2) 0.0449(19) -0.0016(17) 0.0009(14) -0.0023(14)
Si16 0.0249(6) 0.0419(8) 0.0320(6) -0.0019(6) -0.0017(5) -0.0031(5)
O20 0.0338(18) 0.066(3) 0.0326(18) -0.0092(17) -0.0009(14) -0.0053(16)
C73 0.028(2) 0.050(3) 0.028(2) -0.001(2) -0.0010(18) -0.004(2)
C74 0.065(4) 0.061(4) 0.034(3) -0.008(3) -0.005(3) 0.014(3)
C75 0.098(6) 0.069(5) 0.049(4) 0.005(3) -0.013(4) 0.025(4)
C76 0.068(4) 0.088(5) 0.033(3) -0.005(3) -0.008(3) -0.002(4)
C77 0.053(3) 0.070(4) 0.042(3) -0.011(3) 0.001(3) -0.013(3)
C78 0.046(3) 0.046(3) 0.043(3) -0.009(3) 0.001(2) -0.005(2)
C79 0.038(3) 0.033(3) 0.054(3) 0.000(2) -0.014(2) -0.003(2)
C80 0.100(6) 0.057(4) 0.056(4) -0.006(3) -0.013(4) 0.038(4)
C81 0.106(7) 0.065(5) 0.092(6) -0.008(5) -0.013(5) 0.041(5)
C82 0.086(6) 0.049(4) 0.110(7) 0.018(4) -0.040(5) 0.008(4)
C83 0.059(4) 0.074(5) 0.090(5) 0.038(4) -0.020(4) -0.016(4)
C84 0.042(3) 0.060(4) 0.078(4) 0.030(4) -0.004(3) -0.007(3)
C85 0.040(3) 0.044(3) 0.043(3) -0.008(2) 0.011(2) -0.013(2)
C86 0.067(4) 0.055(4) 0.057(4) -0.007(3) 0.024(3) -0.010(3)
C87 0.135(8) 0.052(4) 0.060(4) -0.003(3) 0.055(5) -0.015(4)
C88 0.089(7) 0.118(8) 0.115(8) -0.005(6) 0.068(6) -0.046(6)
C89 0.060(6) 0.271(17) 0.107(8) -0.008(9) 0.027(5) -0.069(8)
C90 0.024(3) 0.202(11) 0.087(6) 0.011(6) 0.010(3) -0.036(5)
C91 0.036(3) 0.028(3) 0.054(3) -0.004(2) 0.009(2) -0.0007(19)
C92 0.065(4) 0.095(6) 0.060(4) -0.004(4) 0.012(3) 0.033(4)
C93 0.123(8) 0.144(10) 0.066(5) -0.011(5) 0.033(5) 0.055(7)
C94 0.097(7) 0.073(5) 0.128(8) 0.018(6) 0.074(6) 0.028(5)
C95 0.051(4) 0.097(7) 0.135(8) -0.029(6) 0.045(5) -0.018(4)
C96 0.027(3) 0.135(8) 0.093(6) -0.015(5) 0.011(3) -0.016(4)
C97 0.036(3) 0.029(3) 0.044(3) 0.003(2) 0.004(2) -0.0032(19)
C98 0.044(3) 0.047(3) 0.060(4) 0.002(3) 0.010(3) 0.005(2)
C99 0.072(4) 0.057(4) 0.051(3) -0.006(3) 0.017(3) 0.012(3)
C100 0.079(5) 0.071(5) 0.045(3) -0.011(3) -0.008(3) 0.007(4)
C101 0.054(4) 0.082(5) 0.057(4) -0.014(4) -0.015(3) -0.003(3)
C102 0.043(3) 0.058(4) 0.050(3) -0.006(3) 0.000(2) -0.001(3)
C103 0.031(3) 0.053(3) 0.037(3) -0.002(2) -0.002(2) -0.009(2)
C104 0.055(4) 0.067(4) 0.049(3) -0.001(3) 0.012(3) -0.004(3)
C105 0.066(5) 0.105(7) 0.061(4) -0.008(4) 0.021(3) 0.016(4)
C106 0.048(4) 0.115(7) 0.050(4) 0.013(4) 0.012(3) -0.008(4)
C107 0.064(4) 0.081(5) 0.060(4) 0.017(4) 0.010(3) -0.019(4)
C108 0.055(4) 0.057(4) 0.058(4) 0.008(3) 0.012(3) -0.010(3)
C109 0.039(3) 0.039(3) 0.035(2) 0.004(2) -0.004(2) 0.000(2)
C110 0.044(3) 0.050(3) 0.042(3) 0.001(3) -0.005(2) -0.008(2)
C111 0.063(4) 0.040(3) 0.047(3) 0.000(3) -0.004(3) -0.003(3)
C112 0.070(4) 0.046(4) 0.045(3) -0.007(3) -0.006(3) 0.011(3)
C113 0.049(3) 0.053(4) 0.045(3) -0.003(3) 0.005(2) 0.007(3)
C114 0.044(3) 0.046(3) 0.041(3) 0.001(2) -0.002(2) -0.007(2)
C115 0.029(2) 0.042(3) 0.054(3) -0.008(3) 0.002(2) 0.003(2)
C116 0.096(5) 0.057(4) 0.046(3) 0.000(3) 0.018(3) 0.007(4)
C117 0.102(6) 0.096(6) 0.049(4) 0.009(4) 0.022(4) 0.025(5)
C118 0.076(5) 0.139(9) 0.047(4) -0.023(5) -0.002(4) 0.032(5)
C119 0.132(9) 0.112(8) 0.068(5) -0.025(6) -0.013(5) -0.011(6)
C120 0.097(6) 0.066(5) 0.068(5) -0.009(4) -0.009(4) -0.010(4)
C121 0.032(2) 0.044(3) 0.028(2) -0.001(2) 0.0049(18) 0.001(2)
C122 0.041(3) 0.044(3) 0.048(3) -0.006(3) 0.010(2) 0.007(2)
C123 0.045(3) 0.065(4) 0.063(4) -0.003(3) 0.014(3) 0.015(3)
C124 0.077(5) 0.046(4) 0.078(5) -0.007(4) 0.006(4) 0.019(3)
C125 0.079(5) 0.041(4) 0.082(5) -0.012(4) 0.003(4) -0.002(3)
C126 0.042(3) 0.051(4) 0.057(3) -0.006(3) 0.004(3) -0.003(2)
C127 0.030(2) 0.047(3) 0.041(3) 0.007(2) 0.002(2) -0.004(2)
C128 0.054(3) 0.055(4) 0.045(3) 0.004(3) -0.001(3) -0.011(3)
C129 0.057(4) 0.072(5) 0.047(3) 0.017(3) -0.003(3) -0.016(3)
C130 0.056(4) 0.066(5) 0.076(5) 0.037(4) 0.004(3) -0.002(3)
C131 0.080(5) 0.046(4) 0.100(6) 0.010(4) 0.024(4) -0.002(3)
C132 0.064(4) 0.048(4) 0.057(4) 0.000(3) 0.014(3) -0.002(3)
C133 0.029(2) 0.045(3) 0.035(2) 0.002(2) -0.0024(19) -0.003(2)
C134 0.037(3) 0.048(3) 0.036(3) -0.004(2) 0.004(2) -0.003(2)
C135 0.048(3) 0.047(3) 0.052(3) -0.011(3) 0.007(3) -0.002(2)
C136 0.052(3) 0.044(3) 0.067(4) 0.001(3) 0.000(3) -0.005(3)
C137 0.081(5) 0.048(4) 0.049(3) 0.009(3) -0.006(3) -0.006(3)
C138 0.058(4) 0.058(4) 0.041(3) 0.007(3) -0.007(3) -0.008(3)
C139 0.028(2) 0.041(3) 0.039(3) -0.008(2) -0.0058(19) -0.002(2)
C140 0.045(3) 0.054(3) 0.034(3) 0.003(2) 0.001(2) 0.006(2)
C141 0.061(4) 0.054(4) 0.045(3) 0.002(3) -0.009(3) 0.006(3)
C142 0.077(5) 0.052(4) 0.052(4) -0.002(3) -0.020(3) 0.018(3)
C143 0.056(4) 0.104(6) 0.071(5) 0.010(4) -0.005(3) 0.040(4)
C144 0.041(3) 0.083(5) 0.056(4) 0.010(3) 0.005(3) 0.012(3)
C145 0.18(2) 0.069(14) 0.067(12) 0.042(12) 0.072(17) 0.084(16)
C146 0.141(17) 0.045(13) 0.086(16) 0.005(11) 0.037(14) 0.048(12)
C147 0.16(2) 0.053(12) 0.081(15) -0.009(11) -0.002(15) 0.034(12)
C148 0.14(3) 0.045(13) 0.083(16) 0.017(12) -0.009(17) 0.007(12)
C149 0.50(9) 0.063(17) 0.035(11) 0.017(12) 0.03(3) 0.09(3)
C150 0.35(6) 0.039(16) 0.087(19) 0.010(14) 0.11(3) 0.06(3)
C151 0.089(15) 0.101(18) 0.107(18) 0.030(14) 0.010(12) 0.008(11)
C152 0.19(3) 0.043(12) 0.068(13) -0.024(10) 0.031(16) -0.049(14)
C153 0.125(18) 0.10(2) 0.088(18) -0.026(15) 0.026(14) -0.045(15)
C154 0.16(2) 0.063(13) 0.060(12) 0.003(11) -0.014(14) -0.013(12)
C155 0.20(4) 0.070(17) 0.14(3) -0.038(18) -0.07(3) 0.03(2)
C156 0.42(9) 0.069(19) 0.040(12) 0.007(12) -0.01(2) -0.05(3)
C157 0.38(7) 0.06(2) 0.09(2) -0.026(17) 0.10(3) -0.06(3)
C158 0.13(2) 0.10(2) 0.11(2) -0.019(15) -0.008(16) -0.048(17)

loop_
_atom_type_symbol
_atom_type_description
_atom_type_scat_dispersion_real
_atom_type_scat_dispersion_imag
_atom_type_scat_source
C C 0.0033 0.0016 'International Tables Vol C Tables 4.2.6.8 and 6.1.1.4'
H H 0.0000 0.0000 'International Tables Vol C Tables 4.2.6.8 and 6.1.1.4'
O O 0.0106 0.0060 'International Tables Vol C Tables 4.2.6.8 and 6.1.1.4'
Si Si 0.0817 0.0704 'International Tables Vol C Tables 4.2.6.8 and 6.1.1.4'

loop_
_geom_angle_atom_site_label_1
_geom_angle_atom_site_label_2
_geom_angle_atom_site_label_3
_geom_angle
O5 Si1 O4 109.61(19)
O5 Si1 O1 106.9(2)
O4 Si1 O1 109.63(18)
O5 Si1 C1 111.1(2)
O4 Si1 C1 106.9(2)
O1 Si1 C1 112.7(2)
Si2 O1 Si1 141.2(2)
O2 Si2 O10 110.61(18)
O2 Si2 O1 109.53(18)
O10 Si2 O1 107.3(2)
O2 Si2 C7 108.4(2)
O10 Si2 C7 110.9(2)
O1 Si2 C7 110.1(2)
Si2 O2 Si3 148.4(2)
O8 Si3 O2 110.11(18)
O8 Si3 O3 107.55(18)
O2 Si3 O3 108.82(18)
O8 Si3 C13 112.1(2)
O2 Si3 C13 108.4(2)
O3 Si3 C13 109.8(2)
Si4 O3 Si3 149.8(2)
O3 Si4 O7 108.23(19)
O3 Si4 O4 110.46(17)
O7 Si4 O4 108.14(19)
O3 Si4 C19 108.8(2)
O7 Si4 C19 112.2(2)
O4 Si4 C19 109.0(2)
Si1 O4 Si4 151.5(2)
Si1 O5 Si5 157.9(3)
O5 Si5 O6 110.5(2)
O5 Si5 C31 108.7(2)
O6 Si5 C31 109.7(2)
O5 Si5 C25 107.6(2)
O6 Si5 C25 109.9(2)
C31 Si5 C25 110.3(2)
Si5 O6 Si6 156.7(3)
O6 Si6 O7 110.90(19)
O6 Si6 C43 111.5(2)
O7 Si6 C43 106.6(2)
O6 Si6 C37 107.0(2)
O7 Si6 C37 109.4(2)
C43 Si6 C37 111.4(2)
Si4 O7 Si6 151.2(3)
Si3 O8 Si7 150.0(2)
O9 Si7 O8 108.90(18)
O9 Si7 C49 109.9(2)
O8 Si7 C49 108.2(2)
O9 Si7 C55 109.4(2)
O8 Si7 C55 109.2(2)
C49 Si7 C55 111.2(2)
Si8 O9 Si7 162.3(2)
O10 Si8 O9 110.56(18)
O10 Si8 C61 108.2(2)
O9 Si8 C61 109.2(2)
O10 Si8 C67 108.5(2)
O9 Si8 C67 108.8(2)
C61 Si8 C67 111.6(2)
Si8 O10 Si2 151.6(2)
C2 C1 C6 115.8(5)
C2 C1 Si1 121.0(4)
C6 C1 Si1 123.0(4)
C3 C2 C1 124.0(7)
C3 C2 H1 118.0
C1 C2 H1 118.0
C2 C3 C4 119.5(8)
C2 C3 H2 120.2
C4 C3 H2 120.2
C5 C4 C3 119.0(7)
C5 C4 H3 120.5
C3 C4 H3 120.5
C4 C5 C6 121.3(7)
C4 C5 H4 119.3
C6 C5 H4 119.3
C1 C6 C5 120.3(6)
C1 C6 H5 119.9
C5 C6 H5 119.9
C12 C7 C8 117.4(5)
C12 C7 Si2 120.6(4)
C8 C7 Si2 121.9(5)
C9 C8 C7 121.2(7)
C9 C8 H6 119.4
C7 C8 H6 119.4
C8 C9 C10 120.0(7)
C8 C9 H7 120.0
C10 C9 H7 120.0
C11 C10 C9 119.9(6)
C11 C10 H8 120.1
C9 C10 H8 120.1
C10 C11 C12 121.0(7)
C10 C11 H9 119.5
C12 C11 H9 119.5
C7 C12 C11 120.6(6)
C7 C12 H10 119.7
C11 C12 H10 119.7
C18 C13 C14 117.5(5)
C18 C13 Si3 123.4(4)
C14 C13 Si3 119.1(4)
C15 C14 C13 121.1(6)
C15 C14 H11 119.5
C13 C14 H11 119.5
C16 C15 C14 119.4(6)
C16 C15 H12 120.3
C14 C15 H12 120.3
C15 C16 C17 121.0(6)
C15 C16 H13 119.5
C17 C16 H13 119.5
C16 C17 C18 119.4(7)
C16 C17 H14 120.3
C18 C17 H14 120.3
C13 C18 C17 121.6(6)
C13 C18 H15 119.2
C17 C18 H15 119.2
C20 C19 C24 117.6(5)
C20 C19 Si4 121.1(4)
C24 C19 Si4 121.3(4)
C21 C20 C19 121.3(5)
C21 C20 H16 119.3
C19 C20 H16 119.3
C22 C21 C20 120.5(6)
C22 C21 H17 119.8
C20 C21 H17 119.8
C23 C22 C21 119.7(5)
C23 C22 H18 120.2
C21 C22 H18 120.2
C22 C23 C24 120.2(6)
C22 C23 H19 119.9
C24 C23 H19 119.9
C23 C24 C19 120.7(6)
C23 C24 H20 119.6
C19 C24 H20 119.6
C30 C25 C26 118.4(6)
C30 C25 Si5 121.5(5)
C26 C25 Si5 120.1(4)
C25 C26 C27 121.8(7)
C25 C26 H21 119.1
C27 C26 H21 119.1
C26 C27 C28 118.0(8)
C26 C27 H22 121.0
C28 C27 H22 121.0
C29 C28 C27 121.4(7)
C29 C28 H23 119.3
C27 C28 H23 119.3
C28 C29 C30 119.1(8)
C28 C29 H24 120.4
C30 C29 H24 120.4
C25 C30 C29 121.1(8)
C25 C30 H25 119.4
C29 C30 H25 119.4
C36 C31 C32 116.9(5)
C36 C31 Si5 120.0(4)
C32 C31 Si5 122.8(4)
C33 C32 C31 121.2(6)
C33 C32 H26 119.4
C31 C32 H26 119.4
C32 C33 C34 121.2(6)
C32 C33 H27 119.4
C34 C33 H27 119.4
C33 C34 C35 119.4(5)
C33 C34 H28 120.3
C35 C34 H28 120.3
C36 C35 C34 119.6(6)
C36 C35 H29 120.2
C34 C35 H29 120.2
C35 C36 C31 121.5(5)
C35 C36 H30 119.2
C31 C36 H30 119.2
C38 C37 C42 118.4(5)
C38 C37 Si6 122.4(4)
C42 C37 Si6 119.2(4)
C39 C38 C37 121.5(6)
C39 C38 H31 119.3
C37 C38 H31 119.3
C40 C39 C38 119.7(6)
C40 C39 H32 120.2
C38 C39 H32 120.2
C41 C40 C39 120.0(7)
C41 C40 H33 120.0
C39 C40 H33 120.0
C40 C41 C42 121.1(7)
C40 C41 H34 119.5
C42 C41 H34 119.5
C41 C42 C37 119.4(6)
C41 C42 H35 120.3
C37 C42 H35 120.3
C48 C43 C44 117.6(5)
C48 C43 Si6 122.0(4)
C44 C43 Si6 120.2(4)
C43 C44 C45 120.9(7)
C43 C44 H36 119.6
C45 C44 H36 119.6
C46 C45 C44 120.0(7)
C46 C45 H37 120.0
C44 C45 H37 120.0
C45 C46 C47 120.3(6)
C45 C46 H38 119.8
C47 C46 H38 119.8
C46 C47 C48 120.3(7)
C46 C47 H39 119.8
C48 C47 H39 119.8
C43 C48 C47 120.9(7)
C43 C48 H40 119.5
C47 C48 H40 119.5
C54 C49 C50 117.7(5)
C54 C49 Si7 119.6(4)
C50 C49 Si7 122.7(4)
C51 C50 C49 120.7(6)
C51 C50 H41 119.6
C49 C50 H41 119.6
C52 C51 C50 120.4(7)
C52 C51 H42 119.8
C50 C51 H42 119.8
C51 C52 C53 119.4(6)
C51 C52 H43 120.3
C53 C52 H43 120.3
C54 C53 C52 120.1(6)
C54 C53 H44 119.9
C52 C53 H44 119.9
C53 C54 C49 121.6(6)
C53 C54 H45 119.2
C49 C54 H45 119.2
C60 C55 C56 117.5(5)
C60 C55 Si7 122.5(4)
C56 C55 Si7 119.6(4)
C57 C56 C55 122.4(5)
C57 C56 H46 118.8
C55 C56 H46 118.8
C58 C57 C56 118.8(6)
C58 C57 H47 120.6
C56 C57 H47 120.6
C57 C58 C59 120.9(6)
C57 C58 H48 119.5
C59 C58 H48 119.5
C58 C59 C60 120.4(6)
C58 C59 H49 119.8
C60 C59 H49 119.8
C59 C60 C55 119.9(6)
C59 C60 H50 120.0
C55 C60 H50 120.0
C62 C61 C66 117.3(5)
C62 C61 Si8 119.8(4)
C66 C61 Si8 122.9(4)
C61 C62 C63 121.8(6)
C61 C62 H51 119.1
C63 C62 H51 119.1
C64 C63 C62 119.5(7)
C64 C63 H52 120.3
C62 C63 H52 120.3
C65 C64 C63 120.2(6)
C65 C64 H53 119.9
C63 C64 H53 119.9
C64 C65 C66 119.5(6)
C64 C65 H54 120.2
C66 C65 H54 120.2
C65 C66 C61 121.7(5)
C65 C66 H55 119.2
C61 C66 H55 119.2
C68 C67 C72 117.3(5)
C68 C67 Si8 121.6(4)
C72 C67 Si8 121.0(4)
C67 C68 C69 121.6(5)
C67 C68 H56 119.2
C69 C68 H56 119.2
C70 C69 C68 119.5(6)
C70 C69 H57 120.2
C68 C69 H57 120.2
C71 C70 C69 120.7(6)
C71 C70 H58 119.7
C69 C70 H58 119.7
C70 C71 C72 119.7(5)
C70 C71 H59 120.2
C72 C71 H59 120.2
C71 C72 C67 121.3(5)
C71 C72 H60 119.4
C67 C72 H60 119.4
O14 Si9 O15 108.68(19)
O14 Si9 O11 110.33(19)
O15 Si9 O11 107.78(19)
O14 Si9 C73 108.4(2)
O15 Si9 C73 113.2(2)
O11 Si9 C73 108.4(2)
Si10 O11 Si9 150.2(2)
O18 Si10 O12 110.51(18)
O18 Si10 O11 107.30(19)
O12 Si10 O11 109.50(19)
O18 Si10 C79 112.2(2)
O12 Si10 C79 107.3(2)
O11 Si10 C79 110.0(2)
Si10 O12 Si11 145.2(2)
O13 Si11 O20 108.3(2)
O13 Si11 O12 109.70(18)
O20 Si11 O12 110.12(19)
O13 Si11 C85 109.9(2)
O20 Si11 C85 110.1(2)
O12 Si11 C85 108.7(2)
Si11 O13 Si12 139.9(2)
O17 Si12 O14 110.55(19)
O17 Si12 O13 106.4(2)
O14 Si12 O13 109.02(19)
O17 Si12 C91 112.0(2)
O14 Si12 C91 107.3(2)
O13 Si12 C91 111.6(2)
Si9 O14 Si12 150.8(3)
Si9 O15 Si13 150.6(3)
O16 Si13 O15 110.63(19)
O16 Si13 C97 107.5(2)
O15 Si13 C97 110.2(2)
O16 Si13 C103 111.6(2)
O15 Si13 C103 105.8(2)
C97 Si13 C103 111.2(2)
Si14 O16 Si13 158.9(3)
O17 Si14 O16 109.9(2)
O17 Si14 C115 108.2(2)
O16 Si14 C115 109.7(2)
O17 Si14 C109 107.6(2)
O16 Si14 C109 111.0(2)
C115 Si14 C109 110.4(2)
Si12 O17 Si14 156.3(3)
Si10 O18 Si15 151.4(2)
O19 Si15 O18 109.12(18)
O19 Si15 C127 109.5(2)
O18 Si15 C127 109.1(2)
O19 Si15 C121 109.4(2)
O18 Si15 C121 108.10(19)
C127 Si15 C121 111.6(2)
Si16 O19 Si15 160.3(3)
O20 Si16 O19 110.70(19)
O20 Si16 C133 108.0(2)
O19 Si16 C133 107.8(2)
O20 Si16 C139 108.0(2)
O19 Si16 C139 110.0(2)
C133 Si16 C139 112.3(2)
Si11 O20 Si16 153.0(2)
C78 C73 C74 117.3(5)
C78 C73 Si9 122.3(4)
C74 C73 Si9 120.4(4)
C73 C74 C75 121.3(6)
C73 C74 H61 119.3
C75 C74 H61 119.3
C76 C75 C74 119.8(7)
C76 C75 H62 120.1
C74 C75 H62 120.1
C75 C76 C77 120.0(6)
C75 C76 H63 120.0
C77 C76 H63 120.0
C76 C77 C78 120.2(6)
C76 C77 H64 119.9
C78 C77 H64 119.9
C73 C78 C77 121.3(6)
C73 C78 H65 119.3
C77 C78 H65 119.3
C84 C79 C80 119.2(6)
C84 C79 Si10 118.7(5)
C80 C79 Si10 122.0(5)
C79 C80 C81 120.1(7)
C79 C80 H66 120.0
C81 C80 H66 120.0
C82 C81 C80 119.8(8)
C82 C81 H67 120.1
C80 C81 H67 120.1
C83 C82 C81 121.0(7)
C83 C82 H68 119.5
C81 C82 H68 119.5
C82 C83 C84 120.2(7)
C82 C83 H69 119.9
C84 C83 H69 119.9
C79 C84 C83 119.8(7)
C79 C84 H70 120.1
C83 C84 H70 120.1
C90 C85 C86 116.3(6)
C90 C85 Si11 121.2(5)
C86 C85 Si11 122.3(4)
C85 C86 C87 120.9(7)
C85 C86 H71 119.6
C87 C86 H71 119.6
C88 C87 C86 120.6(8)
C88 C87 H72 119.7
C86 C87 H72 119.7
C89 C88 C87 118.6(7)
C89 C88 H73 120.7
C87 C88 H73 120.7
C88 C89 C90 122.1(10)
C88 C89 H74 119.0
C90 C89 H74 119.0
C89 C90 C85 121.5(9)
C89 C90 H75 119.2
C85 C90 H75 119.2
C92 C91 C96 116.5(6)
C92 C91 Si12 121.3(4)
C96 C91 Si12 122.2(5)
C91 C92 C93 119.9(8)
C91 C92 H76 120.1
C93 C92 H76 120.1
C94 C93 C92 121.6(9)
C94 C93 H77 119.2
C92 C93 H77 119.2
C93 C94 C95 119.5(8)
C93 C94 H78 120.2
C95 C94 H78 120.2
C94 C95 C96 120.2(8)
C94 C95 H79 119.9
C96 C95 H79 119.9
C95 C96 C91 122.2(8)
C95 C96 H80 118.9
C91 C96 H80 118.9
C102 C97 C98 117.4(5)
C102 C97 Si13 121.1(4)
C98 C97 Si13 121.4(4)
C97 C98 C99 121.3(6)
C97 C98 H81 119.4
C99 C98 H81 119.4
C100 C99 C98 119.6(6)
C100 C99 H82 120.2
C98 C99 H82 120.2
C99 C100 C101 120.2(6)
C99 C100 H83 119.9
C101 C100 H83 119.9
C102 C101 C100 119.5(6)
C102 C101 H84 120.2
C100 C101 H84 120.2
C101 C102 C97 122.0(6)
C101 C102 H85 119.0
C97 C102 H85 119.0
C104 C103 C108 117.2(5)
C104 C103 Si13 121.6(4)
C108 C103 Si13 121.1(5)
C103 C104 C105 120.5(7)
C103 C104 H86 119.7
C105 C104 H86 119.7
C106 C105 C104 120.6(7)
C106 C105 H87 119.7
C104 C105 H87 119.7
C107 C106 C105 119.3(6)
C107 C106 H88 120.3
C105 C106 H88 120.3
C106 C107 C108 119.8(7)
C106 C107 H89 120.1
C108 C107 H89 120.1
C107 C108 C103 122.5(7)
C107 C108 H90 118.7
C103 C108 H90 118.7
C114 C109 C110 117.6(5)
C114 C109 Si14 120.0(4)
C110 C109 Si14 122.2(4)
C111 C110 C109 119.8(5)
C111 C110 H91 120.1
C109 C110 H91 120.1
C112 C111 C110 120.6(5)
C112 C111 H92 119.7
C110 C111 H92 119.7
C111 C112 C113 120.2(6)
C111 C112 H93 119.9
C113 C112 H93 119.9
C114 C113 C112 119.2(6)
C114 C113 H94 120.4
C112 C113 H94 120.4
C113 C114 C109 122.6(5)
C113 C114 H95 118.7
C109 C114 H95 118.7
C120 C115 C116 118.3(6)
C120 C115 Si14 121.1(5)
C116 C115 Si14 120.5(5)
C115 C116 C117 120.9(7)
C115 C116 H96 119.6
C117 C116 H96 119.6
C118 C117 C116 119.4(8)
C118 C117 H97 120.3
C116 C117 H97 120.3
C119 C118 C117 119.6(8)
C119 C118 H98 120.2
C117 C118 H98 120.2
C118 C119 C120 121.5(9)
C118 C119 H99 119.3
C120 C119 H99 119.3
C119 C120 C115 120.2(8)
C119 C120 H100 119.9
C115 C120 H100 119.9
C122 C121 C126 117.5(5)
C122 C121 Si15 120.4(4)
C126 C121 Si15 121.9(4)
C121 C122 C123 121.5(5)
C121 C122 H101 119.2
C123 C122 H101 119.2
C124 C123 C122 119.6(6)
C124 C123 H102 120.2
C122 C123 H102 120.2
C123 C124 C125 120.7(6)
C123 C124 H103 119.6
C125 C124 H103 119.6
C124 C125 C126 120.1(6)
C124 C125 H104 120.0
C126 C125 H104 120.0
C125 C126 C121 120.6(6)
C125 C126 H105 119.7
C121 C126 H105 119.7
C132 C127 C128 117.9(5)
C132 C127 Si15 122.6(4)
C128 C127 Si15 119.4(4)
C129 C128 C127 121.0(6)
C129 C128 H106 119.5
C127 C128 H106 119.5
C130 C129 C128 120.3(6)
C130 C129 H107 119.9
C128 C129 H107 119.9
C129 C130 C131 120.2(6)
C129 C130 H108 119.9
C131 C130 H108 119.9
C130 C131 C132 121.1(7)
C130 C131 H109 119.4
C132 C131 H109 119.4
C127 C132 C131 119.5(6)
C127 C132 H110 120.2
C131 C132 H110 120.2
C138 C133 C134 117.2(5)
C138 C133 Si16 121.9(4)
C134 C133 Si16 120.8(4)
C135 C134 C133 121.0(5)
C135 C134 H111 119.5
C133 C134 H111 119.5
C136 C135 C134 120.2(6)
C136 C135 H112 119.9
C134 C135 H112 119.9
C135 C136 C137 120.7(6)
C135 C136 H113 119.7
C137 C136 H113 119.7
C136 C137 C138 119.0(6)
C136 C137 H114 120.5
C138 C137 H114 120.5
C137 C138 C133 122.0(6)
C137 C138 H115 119.0
C133 C138 H115 119.0
C144 C139 C140 118.1(5)
C144 C139 Si16 118.6(4)
C140 C139 Si16 123.2(4)
C139 C140 C141 120.6(5)
C139 C140 H116 119.7
C141 C140 H116 119.7
C142 C141 C140 120.4(6)
C142 C141 H117 119.8
C140 C141 H117 119.8
C141 C142 C143 120.4(6)
C141 C142 H118 119.8
C143 C142 H118 119.8
C142 C143 C144 119.3(6)
C142 C143 H119 120.3
C144 C143 H119 120.3
C139 C144 C143 121.1(6)
C139 C144 H120 119.4
C143 C144 H120 119.4
C146 C145 C150 120.0
C146 C145 C151 119.0(12)
C150 C145 C151 121.0(12)
C147 C146 C145 120.0
C147 C146 H121 120.0
C145 C146 H121 120.0
C146 C147 C148 120.0
C146 C147 H122 120.0
C148 C147 H122 120.0
C149 C148 C147 120.0
C149 C148 H123 120.0
C147 C148 H123 120.0
C148 C149 C150 120.0
C148 C149 H124 120.0
C150 C149 H124 120.0
C149 C150 C145 120.0
C149 C150 H125 120.0
C145 C150 H125 120.0
C145 C151 H126 109.5
C145 C151 H127 109.5
H126 C151 H127 109.5
C145 C151 H128 109.5
H126 C151 H128 109.5
H127 C151 H128 109.5
C153 C152 C157 120.0
C153 C152 C158 117.1(11)
C157 C152 C158 122.9(11)
C152 C153 C154 120.0
C152 C153 H129 120.0
C154 C153 H129 120.0
C153 C154 C155 120.0
C153 C154 H130 120.0
C155 C154 H130 120.0
C156 C155 C154 120.0
C156 C155 H131 120.0
C154 C155 H131 120.0
C155 C156 C157 120.0
C155 C156 H132 120.0
C157 C156 H132 120.0
C156 C157 C152 120.0
C156 C157 H133 120.0
C152 C157 H133 120.0
C152 C158 H134 109.5
C152 C158 H135 109.5
H134 C158 H135 109.5
C152 C158 H136 109.5
H134 C158 H136 109.5
H135 C158 H136 109.5

loop_
_geom_bond_atom_site_label_1
_geom_bond_atom_site_label_2
_geom_bond_distance
Si1 O5 1.605(4)
Si1 O4 1.612(3)
Si1 O1 1.625(3)
Si1 C1 1.839(5)
O1 Si2 1.622(4)
Si2 O2 1.616(3)
Si2 O10 1.619(3)
Si2 C7 1.840(5)
O2 Si3 1.618(3)
Si3 O8 1.603(3)
Si3 O3 1.626(3)
Si3 C13 1.853(5)
O3 Si4 1.605(3)
Si4 O7 1.606(3)
Si4 O4 1.619(3)
Si4 C19 1.853(5)
O5 Si5 1.613(4)
Si5 O6 1.623(3)
Si5 C31 1.860(5)
Si5 C25 1.869(6)
O6 Si6 1.624(4)
Si6 O7 1.628(4)
Si6 C43 1.853(5)
Si6 C37 1.867(5)
O8 Si7 1.635(3)
Si7 O9 1.620(3)
Si7 C49 1.839(5)
Si7 C55 1.848(5)
O9 Si8 1.615(3)
Si8 O10 1.613(4)
Si8 C61 1.847(5)
Si8 C67 1.855(5)
C1 C2 1.366(8)
C1 C6 1.397(7)
C2 C3 1.360(10)
C2 H1 0.9500
C3 C4 1.377(11)
C3 H2 0.9500
C4 C5 1.341(12)
C4 H3 0.9500
C5 C6 1.401(10)
C5 H4 0.9500
C6 H5 0.9500
C7 C12 1.384(8)
C7 C8 1.398(7)
C8 C9 1.369(10)
C8 H6 0.9500
C9 C10 1.384(12)
C9 H7 0.9500
C10 C11 1.337(11)
C10 H8 0.9500
C11 C12 1.392(8)
C11 H9 0.9500
C12 H10 0.9500
C13 C18 1.376(7)
C13 C14 1.398(8)
C14 C15 1.395(9)
C14 H11 0.9500
C15 C16 1.364(10)
C15 H12 0.9500
C16 C17 1.365(10)
C16 H13 0.9500
C17 C18 1.396(8)
C17 H14 0.9500
C18 H15 0.9500
C19 C20 1.379(8)
C19 C24 1.395(7)
C20 C21 1.378(8)
C20 H16 0.9500
C21 C22 1.374(9)
C21 H17 0.9500
C22 C23 1.360(9)
C22 H18 0.9500
C23 C24 1.393(8)
C23 H19 0.9500
C24 H20 0.9500
C25 C30 1.366(8)
C25 C26 1.378(9)
C26 C27 1.382(9)
C26 H21 0.9500
C27 C28 1.391(12)
C27 H22 0.9500
C28 C29 1.350(12)
C28 H23 0.9500
C29 C30 1.400(11)
C29 H24 0.9500
C30 H25 0.9500
C31 C36 1.405(7)
C31 C32 1.409(7)
C32 C33 1.362(8)
C32 H26 0.9500
C33 C34 1.381(9)
C33 H27 0.9500
C34 C35 1.389(8)
C34 H28 0.9500
C35 C36 1.385(8)
C35 H29 0.9500
C36 H30 0.9500
C37 C38 1.384(7)
C37 C42 1.400(7)
C38 C39 1.380(9)
C38 H31 0.9500
C39 C40 1.377(11)
C39 H32 0.9500
C40 C41 1.365(11)
C40 H33 0.9500
C41 C42 1.393(9)
C41 H34 0.9500
C42 H35 0.9500
C43 C48 1.389(8)
C43 C44 1.396(8)
C44 C45 1.398(8)
C44 H36 0.9500
C45 C46 1.363(11)
C45 H37 0.9500
C46 C47 1.366(11)
C46 H38 0.9500
C47 C48 1.392(9)
C47 H39 0.9500
C48 H40 0.9500
C49 C54 1.392(7)
C49 C50 1.394(8)
C50 C51 1.388(9)
C50 H41 0.9500
C51 C52 1.377(10)
C51 H42 0.9500
C52 C53 1.385(10)
C52 H43 0.9500
C53 C54 1.372(8)
C53 H44 0.9500
C54 H45 0.9500
C55 C60 1.395(7)
C55 C56 1.401(7)
C56 C57 1.378(8)
C56 H46 0.9500
C57 C58 1.365(9)
C57 H47 0.9500
C58 C59 1.377(10)
C58 H48 0.9500
C59 C60 1.393(9)
C59 H49 0.9500
C60 H50 0.9500
C61 C62 1.381(8)
C61 C66 1.390(7)
C62 C63 1.392(9)
C62 H51 0.9500
C63 C64 1.375(10)
C63 H52 0.9500
C64 C65 1.375(9)
C64 H53 0.9500
C65 C66 1.389(8)
C65 H54 0.9500
C66 H55 0.9500
C67 C68 1.385(8)
C67 C72 1.400(7)
C68 C69 1.387(8)
C68 H56 0.9500
C69 C70 1.376(9)
C69 H57 0.9500
C70 C71 1.364(9)
C70 H58 0.9500
C71 C72 1.388(8)
C71 H59 0.9500
C72 H60 0.9500
Si9 O14 1.602(3)
Si9 O15 1.611(3)
Si9 O11 1.615(4)
Si9 C73 1.856(5)
O11 Si10 1.614(4)
Si10 O18 1.607(3)
Si10 O12 1.613(3)
Si10 C79 1.865(5)
O12 Si11 1.628(3)
Si11 O13 1.607(4)
Si11 O20 1.610(3)
Si11 C85 1.831(5)
O13 Si12 1.623(4)
Si12 O17 1.612(4)
Si12 O14 1.621(3)
Si12 C91 1.839(5)
O15 Si13 1.633(4)
Si13 O16 1.623(3)
Si13 C97 1.845(5)
Si13 C103 1.862(5)
O16 Si14 1.618(3)
Si14 O17 1.615(4)
Si14 C115 1.851(6)
Si14 C109 1.857(6)
O18 Si15 1.629(3)
Si15 O19 1.623(3)
Si15 C127 1.848(5)
Si15 C121 1.852(5)
O19 Si16 1.615(3)
Si16 O20 1.614(4)
Si16 C133 1.852(5)
Si16 C139 1.863(5)
C73 C78 1.376(7)
C73 C74 1.393(8)
C74 C75 1.396(8)
C74 H61 0.9500
C75 C76 1.357(10)
C75 H62 0.9500
C76 C77 1.373(10)
C76 H63 0.9500
C77 C78 1.389(8)
C77 H64 0.9500
C78 H65 0.9500
C79 C84 1.380(8)
C79 C80 1.388(9)
C80 C81 1.406(9)
C80 H66 0.9500
C81 C82 1.374(12)
C81 H67 0.9500
C82 C83 1.341(12)
C82 H68 0.9500
C83 C84 1.424(9)
C83 H69 0.9500
C84 H70 0.9500
C85 C90 1.379(8)
C85 C86 1.380(9)
C86 C87 1.393(9)
C86 H71 0.9500
C87 C88 1.356(13)
C87 H72 0.9500
C88 C89 1.330(15)
C88 H73 0.9500
C89 C90 1.363(11)
C89 H74 0.9500
C90 H75 0.9500
C91 C92 1.373(9)
C91 C96 1.385(8)
C92 C93 1.399(11)
C92 H76 0.9500
C93 C94 1.335(13)
C93 H77 0.9500
C94 C95 1.339(13)
C94 H78 0.9500
C95 C96 1.371(10)
C95 H79 0.9500
C96 H80 0.9500
C97 C102 1.392(7)
C97 C98 1.399(7)
C98 C99 1.400(9)
C98 H81 0.9500
C99 C100 1.380(9)
C99 H82 0.9500
C100 C101 1.389(10)
C100 H83 0.9500
C101 C102 1.385(8)
C101 H84 0.9500
C102 H85 0.9500
C103 C104 1.382(8)
C103 C108 1.382(8)
C104 C105 1.401(9)
C104 H86 0.9500
C105 C106 1.372(11)
C105 H87 0.9500
C106 C107 1.368(11)
C106 H88 0.9500
C107 C108 1.376(9)
C107 H89 0.9500
C108 H90 0.9500
C109 C114 1.387(7)
C109 C110 1.403(7)
C110 C111 1.396(8)
C110 H91 0.9500
C111 C112 1.376(9)
C111 H92 0.9500
C112 C113 1.376(9)
C112 H93 0.9500
C113 C114 1.374(8)
C113 H94 0.9500
C114 H95 0.9500
C115 C120 1.383(9)
C115 C116 1.390(8)
C116 C117 1.398(9)
C116 H96 0.9500
C117 C118 1.379(12)
C117 H97 0.9500
C118 C119 1.361(13)
C118 H98 0.9500
C119 C120 1.382(11)
C119 H99 0.9500
C120 H100 0.9500
C121 C122 1.388(7)
C121 C126 1.403(8)
C122 C123 1.394(8)
C122 H101 0.9500
C123 C124 1.351(10)
C123 H102 0.9500
C124 C125 1.382(10)
C124 H103 0.9500
C125 C126 1.382(9)
C125 H104 0.9500
C126 H105 0.9500
C127 C132 1.388(8)
C127 C128 1.395(8)
C128 C129 1.384(8)
C128 H106 0.9500
C129 C130 1.345(10)
C129 H107 0.9500
C130 C131 1.364(11)
C130 H108 0.9500
C131 C132 1.391(9)
C131 H109 0.9500
C132 H110 0.9500
C133 C138 1.394(7)
C133 C134 1.394(7)
C134 C135 1.384(8)
C134 H111 0.9500
C135 C136 1.368(8)
C135 H112 0.9500
C136 C137 1.372(9)
C136 H113 0.9500
C137 C138 1.386(9)
C137 H114 0.9500
C138 H115 0.9500
C139 C144 1.383(7)
C139 C140 1.386(7)
C140 C141 1.387(8)
C140 H116 0.9500
C141 C142 1.365(9)
C141 H117 0.9500
C142 C143 1.367(10)
C142 H118 0.9500
C143 C144 1.399(9)
C143 H119 0.9500
C144 H120 0.9500
C145 C146 1.3900
C145 C150 1.3900
C145 C151 1.48(3)
C146 C147 1.3900
C146 H121 0.9500
C147 C148 1.3900
C147 H122 0.9500
C148 C149 1.3900
C148 H123 0.9500
C149 C150 1.3900
C149 H124 0.9500
C150 H125 0.9500
C151 H126 0.9800
C151 H127 0.9800
C151 H128 0.9800
C152 C153 1.3900
C152 C157 1.3900
C152 C158 1.46(3)
C153 C154 1.3900
C153 H129 0.9500
C154 C155 1.3900
C154 H130 0.9500
C155 C156 1.3900
C155 H131 0.9500
C156 C157 1.3900
C156 H132 0.9500
C157 H133 0.9500
C158 H134 0.9800
C158 H135 0.9800
C158 H136 0.9800

loop_
_geom_torsion_atom_site_label_1
_geom_torsion_atom_site_label_2
_geom_torsion_atom_site_label_3
_geom_torsion_atom_site_label_4
_geom_torsion
O5 Si1 O1 Si2 -159.7(3)
O4 Si1 O1 Si2 -41.0(4)
C1 Si1 O1 Si2 78.0(4)
Si1 O1 Si2 O2 52.1(4)
Si1 O1 Si2 O10 172.2(3)
Si1 O1 Si2 C7 -67.0(4)
O10 Si2 O2 Si3 -70.3(5)
O1 Si2 O2 Si3 47.8(5)
C7 Si2 O2 Si3 168.0(4)
Si2 O2 Si3 O8 40.9(5)
Si2 O2 Si3 O3 -76.7(5)
Si2 O2 Si3 C13 163.9(4)
O8 Si3 O3 Si4 -106.6(5)
O2 Si3 O3 Si4 12.6(5)
C13 Si3 O3 Si4 131.1(5)
Si3 O3 Si4 O7 119.4(5)
Si3 O3 Si4 O4 1.2(6)
Si3 O3 Si4 C19 -118.4(5)
O5 Si1 O4 Si4 57.2(5)
O1 Si1 O4 Si4 -59.8(5)
C1 Si1 O4 Si4 177.8(5)
O3 Si4 O4 Si1 61.3(5)
O7 Si4 O4 Si1 -57.0(5)
C19 Si4 O4 Si1 -179.2(5)
O4 Si1 O5 Si5 2.6(8)
O1 Si1 O5 Si5 121.3(7)
C1 Si1 O5 Si5 -115.4(7)
Si1 O5 Si5 O6 -4.4(8)
Si1 O5 Si5 C31 116.1(7)
Si1 O5 Si5 C25 -124.5(7)
O5 Si5 O6 Si6 -13.9(8)
C31 Si5 O6 Si6 -133.9(7)
C25 Si5 O6 Si6 104.7(7)
Si5 O6 Si6 O7 -4.2(8)
Si5 O6 Si6 C43 -122.9(7)
Si5 O6 Si6 C37 115.0(7)
O3 Si4 O7 Si6 -152.3(5)
O4 Si4 O7 Si6 -32.6(6)
C19 Si4 O7 Si6 87.7(5)
O6 Si6 O7 Si4 53.0(6)
C43 Si6 O7 Si4 174.6(5)
C37 Si6 O7 Si4 -64.8(5)
O2 Si3 O8 Si7 45.9(5)
O3 Si3 O8 Si7 164.3(4)
C13 Si3 O8 Si7 -74.9(5)
Si3 O8 Si7 O9 -41.9(5)
Si3 O8 Si7 C49 -161.3(4)
Si3 O8 Si7 C55 77.5(5)
O8 Si7 O9 Si8 -2.9(9)
C49 Si7 O9 Si8 115.4(8)
C55 Si7 O9 Si8 -122.2(8)
Si7 O9 Si8 O10 -4.1(9)
Si7 O9 Si8 C61 -123.0(8)
Si7 O9 Si8 C67 115.0(8)
O9 Si8 O10 Si2 12.6(6)
C61 Si8 O10 Si2 132.1(6)
C67 Si8 O10 Si2 -106.6(6)
O2 Si2 O10 Si8 17.5(6)
O1 Si2 O10 Si8 -101.9(6)
C7 Si2 O10 Si8 137.8(5)
O5 Si1 C1 C2 83.5(6)
O4 Si1 C1 C2 -36.1(6)
O1 Si1 C1 C2 -156.6(5)
O5 Si1 C1 C6 -102.0(6)
O4 Si1 C1 C6 138.4(5)
O1 Si1 C1 C6 17.9(6)
C6 C1 C2 C3 2.0(12)
Si1 C1 C2 C3 176.8(7)
C1 C2 C3 C4 -2.3(15)
C2 C3 C4 C5 1.5(15)
C3 C4 C5 C6 -0.6(14)
C2 C1 C6 C5 -0.9(11)
Si1 C1 C6 C5 -175.6(6)
C4 C5 C6 C1 0.3(13)
O2 Si2 C7 C12 -29.1(5)
O10 Si2 C7 C12 -150.7(4)
O1 Si2 C7 C12 90.7(5)
O2 Si2 C7 C8 156.4(5)
O10 Si2 C7 C8 34.8(6)
O1 Si2 C7 C8 -83.8(5)
C12 C7 C8 C9 -1.9(10)
Si2 C7 C8 C9 172.8(7)
C7 C8 C9 C10 1.2(13)
C8 C9 C10 C11 0.7(13)
C9 C10 C11 C12 -1.9(11)
C8 C7 C12 C11 0.6(8)
Si2 C7 C12 C11 -174.1(5)
C10 C11 C12 C7 1.3(10)
O8 Si3 C13 C18 -9.6(5)
O2 Si3 C13 C18 -131.3(4)
O3 Si3 C13 C18 109.9(5)
O8 Si3 C13 C14 171.6(4)
O2 Si3 C13 C14 49.9(4)
O3 Si3 C13 C14 -68.9(4)
C18 C13 C14 C15 -0.4(8)
Si3 C13 C14 C15 178.5(5)
C13 C14 C15 C16 0.4(10)
C14 C15 C16 C17 -0.4(11)
C15 C16 C17 C18 0.4(11)
C14 C13 C18 C17 0.4(9)
Si3 C13 C18 C17 -178.4(5)
C16 C17 C18 C13 -0.4(10)
O3 Si4 C19 C20 5.0(5)
O7 Si4 C19 C20 124.7(4)
O4 Si4 C19 C20 -115.5(4)
O3 Si4 C19 C24 -177.2(4)
O7 Si4 C19 C24 -57.5(4)
O4 Si4 C19 C24 62.2(4)
C24 C19 C20 C21 0.0(8)
Si4 C19 C20 C21 177.8(5)
C19 C20 C21 C22 0.0(10)
C20 C21 C22 C23 -0.3(10)
C21 C22 C23 C24 0.5(10)
C22 C23 C24 C19 -0.4(9)
C20 C19 C24 C23 0.2(8)
Si4 C19 C24 C23 -177.6(4)
O5 Si5 C25 C30 15.9(6)
O6 Si5 C25 C30 -104.5(5)
C31 Si5 C25 C30 134.4(5)
O5 Si5 C25 C26 -161.3(5)
O6 Si5 C25 C26 78.3(5)
C31 Si5 C25 C26 -42.8(5)
C30 C25 C26 C27 2.4(10)
Si5 C25 C26 C27 179.6(6)
C25 C26 C27 C28 -2.0(11)
C26 C27 C28 C29 1.3(13)
C27 C28 C29 C30 -0.8(14)
C26 C25 C30 C29 -1.9(11)
Si5 C25 C30 C29 -179.2(6)
C28 C29 C30 C25 1.2(13)
O5 Si5 C31 C36 29.1(5)
O6 Si5 C31 C36 150.1(4)
C25 Si5 C31 C36 -88.7(4)
O5 Si5 C31 C32 -157.8(4)
O6 Si5 C31 C32 -36.8(5)
C25 Si5 C31 C32 84.5(5)
C36 C31 C32 C33 0.2(8)
Si5 C31 C32 C33 -173.2(4)
C31 C32 C33 C34 0.7(8)
C32 C33 C34 C35 -1.9(9)
C33 C34 C35 C36 2.1(9)
C34 C35 C36 C31 -1.2(9)
C32 C31 C36 C35 0.1(8)
Si5 C31 C36 C35 173.6(4)
O6 Si6 C37 C38 -26.8(5)
O7 Si6 C37 C38 93.4(5)
C43 Si6 C37 C38 -148.9(5)
O6 Si6 C37 C42 154.2(4)
O7 Si6 C37 C42 -85.6(5)
C43 Si6 C37 C42 32.1(5)
C42 C37 C38 C39 1.8(9)
Si6 C37 C38 C39 -177.2(5)
C37 C38 C39 C40 -0.6(10)
C38 C39 C40 C41 -1.4(12)
C39 C40 C41 C42 2.2(12)
C40 C41 C42 C37 -1.0(11)
C38 C37 C42 C41 -1.0(9)
Si6 C37 C42 C41 178.0(5)
O6 Si6 C43 C48 136.5(5)
O7 Si6 C43 C48 15.3(5)
C37 Si6 C43 C48 -104.1(5)
O6 Si6 C43 C44 -48.8(5)
O7 Si6 C43 C44 -170.0(4)
C37 Si6 C43 C44 70.6(5)
C48 C43 C44 C45 1.6(9)
Si6 C43 C44 C45 -173.3(5)
C43 C44 C45 C46 -1.2(11)
C44 C45 C46 C47 -0.1(12)
C45 C46 C47 C48 0.8(12)
C44 C43 C48 C47 -0.9(10)
Si6 C43 C48 C47 173.9(5)
C46 C47 C48 C43 -0.3(11)
O9 Si7 C49 C54 79.0(5)
O8 Si7 C49 C54 -162.2(4)
C55 Si7 C49 C54 -42.3(5)
O9 Si7 C49 C50 -98.3(5)
O8 Si7 C49 C50 20.5(5)
C55 Si7 C49 C50 140.5(5)
C54 C49 C50 C51 -1.0(9)
Si7 C49 C50 C51 176.3(5)
C49 C50 C51 C52 0.4(11)
C50 C51 C52 C53 1.2(11)
C51 C52 C53 C54 -2.1(10)
C52 C53 C54 C49 1.5(10)
C50 C49 C54 C53 0.1(9)
Si7 C49 C54 C53 -177.4(5)
O9 Si7 C55 C60 24.0(5)
O8 Si7 C55 C60 -95.1(5)
C49 Si7 C55 C60 145.5(4)
O9 Si7 C55 C56 -163.4(4)
O8 Si7 C55 C56 77.5(4)
C49 Si7 C55 C56 -41.9(5)
C60 C55 C56 C57 0.8(8)
Si7 C55 C56 C57 -172.2(4)
C55 C56 C57 C58 -1.2(9)
C56 C57 C58 C59 0.9(10)
C57 C58 C59 C60 -0.2(11)
C58 C59 C60 C55 -0.3(10)
C56 C55 C60 C59 0.0(8)
Si7 C55 C60 C59 172.7(5)
O10 Si8 C61 C62 38.2(5)
O9 Si8 C61 C62 158.5(5)
C67 Si8 C61 C62 -81.2(5)
O10 Si8 C61 C66 -143.5(4)
O9 Si8 C61 C66 -23.1(5)
C67 Si8 C61 C66 97.2(5)
C66 C61 C62 C63 -1.4(11)
Si8 C61 C62 C63 177.1(7)
C61 C62 C63 C64 1.2(13)
C62 C63 C64 C65 -0.6(12)
C63 C64 C65 C66 0.2(10)
C64 C65 C66 C61 -0.3(9)
C62 C61 C66 C65 0.9(9)
Si8 C61 C66 C65 -177.5(4)
O10 Si8 C67 C68 21.4(5)
O9 Si8 C67 C68 -98.9(5)
C61 Si8 C67 C68 140.6(5)
O10 Si8 C67 C72 -162.7(4)
O9 Si8 C67 C72 76.9(4)
C61 Si8 C67 C72 -43.6(5)
C72 C67 C68 C69 0.3(9)
Si8 C67 C68 C69 176.3(5)
C67 C68 C69 C70 -0.3(10)
C68 C69 C70 C71 0.4(10)
C69 C70 C71 C72 -0.5(9)
C70 C71 C72 C67 0.6(8)
C68 C67 C72 C71 -0.5(8)
Si8 C67 C72 C71 -176.5(4)
O14 Si9 O11 Si10 5.3(5)
O15 Si9 O11 Si10 123.8(4)
C73 Si9 O11 Si10 -113.3(5)
Si9 O11 Si10 O18 -111.4(5)
Si9 O11 Si10 O12 8.6(5)
Si9 O11 Si10 C79 126.3(5)
O18 Si10 O12 Si11 43.1(5)
O11 Si10 O12 Si11 -74.9(4)
C79 Si10 O12 Si11 165.8(4)
Si10 O12 Si11 O13 46.7(5)
Si10 O12 Si11 O20 -72.3(4)
Si10 O12 Si11 C85 167.0(4)
O20 Si11 O13 Si12 177.7(3)
O12 Si11 O13 Si12 57.5(4)
C85 Si11 O13 Si12 -62.0(4)
Si11 O13 Si12 O17 -168.2(3)
Si11 O13 Si12 O14 -49.0(4)
Si11 O13 Si12 C91 69.3(4)
O15 Si9 O14 Si12 -58.4(6)
O11 Si9 O14 Si12 59.5(6)
C73 Si9 O14 Si12 178.1(5)
O17 Si12 O14 Si9 61.1(6)
O13 Si12 O14 Si9 -55.6(6)
C91 Si12 O14 Si9 -176.6(5)
O14 Si9 O15 Si13 -29.5(6)
O11 Si9 O15 Si13 -149.1(5)
C73 Si9 O15 Si13 91.0(5)
Si9 O15 Si13 O16 49.1(6)
Si9 O15 Si13 C97 -69.6(5)
Si9 O15 Si13 C103 170.1(5)
O15 Si13 O16 Si14 -0.2(9)
C97 Si13 O16 Si14 120.2(8)
C103 Si13 O16 Si14 -117.7(8)
Si13 O16 Si14 O17 -18.7(9)
Si13 O16 Si14 C115 100.1(8)
Si13 O16 Si14 C109 -137.6(8)
O14 Si12 O17 Si14 -8.0(9)
O13 Si12 O17 Si14 110.3(8)
C91 Si12 O17 Si14 -127.5(8)
O16 Si14 O17 Si12 5.2(9)
C115 Si14 O17 Si12 -114.5(8)
C109 Si14 O17 Si12 126.2(8)
O12 Si10 O18 Si15 44.5(5)
O11 Si10 O18 Si15 163.8(4)
C79 Si10 O18 Si15 -75.3(5)
Si10 O18 Si15 O19 -40.8(5)
Si10 O18 Si15 C127 -160.4(5)
Si10 O18 Si15 C121 78.1(5)
O18 Si15 O19 Si16 -8.0(8)
C127 Si15 O19 Si16 111.4(8)
C121 Si15 O19 Si16 -126.1(8)
Si15 O19 Si16 O20 0.2(8)
Si15 O19 Si16 C133 118.2(8)
Si15 O19 Si16 C139 -119.0(8)
O13 Si11 O20 Si16 -100.4(6)
O12 Si11 O20 Si16 19.5(7)
C85 Si11 O20 Si16 139.4(6)
O19 Si16 O20 Si11 12.1(7)
C133 Si16 O20 Si11 -105.8(6)
C139 Si16 O20 Si11 132.5(6)
O14 Si9 C73 C78 60.0(5)
O15 Si9 C73 C78 -60.6(5)
O11 Si9 C73 C78 179.8(4)
O14 Si9 C73 C74 -117.7(5)
O15 Si9 C73 C74 121.6(5)
O11 Si9 C73 C74 2.1(5)
C78 C73 C74 C75 0.2(9)
Si9 C73 C74 C75 178.0(5)
C73 C74 C75 C76 -0.8(11)
C74 C75 C76 C77 0.7(12)
C75 C76 C77 C78 0.1(10)
C74 C73 C78 C77 0.6(8)
Si9 C73 C78 C77 -177.2(4)
C76 C77 C78 C73 -0.7(9)
O18 Si10 C79 C84 171.6(4)
O12 Si10 C79 C84 50.0(5)
O11 Si10 C79 C84 -69.1(5)
O18 Si10 C79 C80 -11.2(6)
O12 Si10 C79 C80 -132.8(5)
O11 Si10 C79 C80 108.2(5)
C84 C79 C80 C81 -0.7(11)
Si10 C79 C80 C81 -177.9(6)
C79 C80 C81 C82 0.5(13)
C80 C81 C82 C83 -0.7(13)
C81 C82 C83 C84 1.1(12)
C80 C79 C84 C83 1.2(9)
Si10 C79 C84 C83 178.5(5)
C82 C83 C84 C79 -1.4(11)
O13 Si11 C85 C90 -75.5(7)
O20 Si11 C85 C90 43.7(7)
O12 Si11 C85 C90 164.4(6)
O13 Si11 C85 C86 99.0(5)
O20 Si11 C85 C86 -141.8(5)
O12 Si11 C85 C86 -21.1(6)
C90 C85 C86 C87 -0.1(10)
Si11 C85 C86 C87 -174.9(5)
C85 C86 C87 C88 1.3(11)
C86 C87 C88 C89 -1.0(15)
C87 C88 C89 C90 -0.5(19)
C88 C89 C90 C85 2(2)
C86 C85 C90 C89 -1.3(14)
Si11 C85 C90 C89 173.5(9)
O17 Si12 C91 C92 108.4(6)
O14 Si12 C91 C92 -13.0(6)
O13 Si12 C91 C92 -132.4(5)
O17 Si12 C91 C96 -73.5(6)
O14 Si12 C91 C96 165.0(6)
O13 Si12 C91 C96 45.7(6)
C96 C91 C92 C93 -2.7(11)
Si12 C91 C92 C93 175.4(7)
C91 C92 C93 C94 1.1(15)
C92 C93 C94 C95 1.3(16)
C93 C94 C95 C96 -2.0(15)
C94 C95 C96 C91 0.2(15)
C92 C91 C96 C95 2.1(12)
Si12 C91 C96 C95 -176.0(7)
O16 Si13 C97 C102 152.7(4)
O15 Si13 C97 C102 -86.7(5)
C103 Si13 C97 C102 30.2(5)
O16 Si13 C97 C98 -31.4(5)
O15 Si13 C97 C98 89.2(5)
C103 Si13 C97 C98 -153.8(4)
C102 C97 C98 C99 0.3(8)
Si13 C97 C98 C99 -175.8(5)
C97 C98 C99 C100 -0.8(9)
C98 C99 C100 C101 0.7(11)
C99 C100 C101 C102 0.0(11)
C100 C101 C102 C97 -0.6(11)
C98 C97 C102 C101 0.5(9)
Si13 C97 C102 C101 176.6(5)
O16 Si13 C103 C104 128.5(5)
O15 Si13 C103 C104 8.1(5)
C97 Si13 C103 C104 -111.5(5)
O16 Si13 C103 C108 -56.1(5)
O15 Si13 C103 C108 -176.5(4)
C97 Si13 C103 C108 63.9(5)
C108 C103 C104 C105 -1.5(9)
Si13 C103 C104 C105 174.0(5)
C103 C104 C105 C106 0.4(11)
C104 C105 C106 C107 1.3(11)
C105 C106 C107 C108 -1.8(11)
C106 C107 C108 C103 0.6(11)
C104 C103 C108 C107 1.1(9)
Si13 C103 C108 C107 -174.5(5)
O17 Si14 C109 C114 29.8(5)
O16 Si14 C109 C114 150.1(4)
C115 Si14 C109 C114 -88.1(4)
O17 Si14 C109 C110 -155.7(4)
O16 Si14 C109 C110 -35.4(5)
C115 Si14 C109 C110 86.5(5)
C114 C109 C110 C111 0.9(7)
Si14 C109 C110 C111 -173.8(4)
C109 C110 C111 C112 0.0(8)
C110 C111 C112 C113 -0.8(9)
C111 C112 C113 C114 0.6(9)
C112 C113 C114 C109 0.3(8)
C110 C109 C114 C113 -1.1(8)
Si14 C109 C114 C113 173.7(4)
O17 Si14 C115 C120 15.4(6)
O16 Si14 C115 C120 -104.4(5)
C109 Si14 C115 C120 132.9(5)
O17 Si14 C115 C116 -160.5(5)
O16 Si14 C115 C116 79.7(5)
C109 Si14 C115 C116 -43.0(5)
C120 C115 C116 C117 2.8(10)
Si14 C115 C116 C117 178.8(6)
C115 C116 C117 C118 -1.6(12)
C116 C117 C118 C119 0.9(13)
C117 C118 C119 C120 -1.4(15)
C118 C119 C120 C115 2.7(15)
C116 C115 C120 C119 -3.3(11)
Si14 C115 C120 C119 -179.3(7)
O19 Si15 C121 C122 -161.3(4)
O18 Si15 C121 C122 80.0(4)
C127 Si15 C121 C122 -40.0(5)
O19 Si15 C121 C126 24.4(5)
O18 Si15 C121 C126 -94.3(4)
C127 Si15 C121 C126 145.8(4)
C126 C121 C122 C123 0.6(8)
Si15 C121 C122 C123 -173.9(4)
C121 C122 C123 C124 -0.4(9)
C122 C123 C124 C125 0.2(11)
C123 C124 C125 C126 -0.3(11)
C124 C125 C126 C121 0.6(10)
C122 C121 C126 C125 -0.7(8)
Si15 C121 C126 C125 173.7(5)
O19 Si15 C127 C132 -99.4(5)
O18 Si15 C127 C132 20.0(5)
C121 Si15 C127 C132 139.3(5)
O19 Si15 C127 C128 77.5(5)
O18 Si15 C127 C128 -163.1(4)
C121 Si15 C127 C128 -43.7(5)
C132 C127 C128 C129 1.3(9)
Si15 C127 C128 C129 -175.8(5)
C127 C128 C129 C130 -0.2(10)
C128 C129 C130 C131 -0.8(10)
C129 C130 C131 C132 0.6(11)
C128 C127 C132 C131 -1.5(9)
Si15 C127 C132 C131 175.5(5)
C130 C131 C132 C127 0.6(11)
O20 Si16 C133 C138 23.2(5)
O19 Si16 C133 C138 -96.5(5)
C139 Si16 C133 C138 142.2(5)
O20 Si16 C133 C134 -161.5(4)
O19 Si16 C133 C134 78.8(4)
C139 Si16 C133 C134 -42.5(5)
C138 C133 C134 C135 -0.7(8)
Si16 C133 C134 C135 -176.3(4)
C133 C134 C135 C136 1.2(8)
C134 C135 C136 C137 -0.1(9)
C135 C136 C137 C138 -1.3(10)
C136 C137 C138 C133 1.7(10)
C134 C133 C138 C137 -0.7(9)
Si16 C133 C138 C137 174.8(5)
O20 Si16 C139 C144 40.2(5)
O19 Si16 C139 C144 161.1(5)
C133 Si16 C139 C144 -78.8(5)
O20 Si16 C139 C140 -142.0(4)
O19 Si16 C139 C140 -21.1(5)
C133 Si16 C139 C140 99.0(5)
C144 C139 C140 C141 -0.3(9)
Si16 C139 C140 C141 -178.1(4)
C139 C140 C141 C142 -0.3(9)
C140 C141 C142 C143 -0.3(11)
C141 C142 C143 C144 1.6(12)
C140 C139 C144 C143 1.6(10)
Si16 C139 C144 C143 179.5(6)
C142 C143 C144 C139 -2.2(12)
C150 C145 C146 C147 0.0
C151 C145 C146 C147 179.7(12)
C145 C146 C147 C148 0.0
C146 C147 C148 C149 0.0
C147 C148 C149 C150 0.0
C148 C149 C150 C145 0.0
C146 C145 C150 C149 0.0
C151 C145 C150 C149 -179.7(12)
C157 C152 C153 C154 0.0
C158 C152 C153 C154 179.0(16)
C152 C153 C154 C155 0.0
C153 C154 C155 C156 0.0
C154 C155 C156 C157 0.0
C155 C156 C157 C152 0.0
C153 C152 C157 C156 0.0
C158 C152 C157 C156 -178.9(17)
